data_7135487
loop_
_publ_author_name
'Lin, Xiao-Ling'
'Cao, Jia-Wei'
'Li, Shi-Xiong'
'Liu, Yu-Feng'
'Yang, Guo-Ping'

_publ_section_title
;
 Self-assembly of a tellurotungstate skeleton inlaid with Ce(III) for
 efficient photocatalytic synthesis of quinazolines.
;
_journal_issue 8
_journal_name_full 'Chemical communications (Cambridge, England)'
_journal_page_first 2619
_journal_page_last 2623
_journal_paper_doi 10.1039/d5cc06602f
_journal_volume 62
_journal_year 2026
_chemical_formula_moiety 'Ce0.042 K0.011 Na0.032 O1.778 Te0.042 W0.466, 0[]'
_chemical_formula_sum 'Ce8 K5 O336 Te8 W88'
_chemical_formula_weight 23892.06
_space_group_crystal_system tetragonal
_space_group_IT_number 88
_space_group_name_Hall '-I 4ad'
_space_group_name_H-M_alt 'I 41/a :2'
_atom_sites_solution_primary iterative
_audit_creation_date 2025-10-07
_audit_creation_method
;
Olex2 1.5
(compiled 2025.03.04 svn.red2d20d0 for OlexSys, GUI svn.r7188)
;
_audit_update_record
;
2025-11-20 deposited with the CCDC.	2025-12-29 downloaded from the CCDC.
;
_cell_angle_alpha 90
_cell_angle_beta 90
_cell_angle_gamma 90
_cell_formula_units_Z 4
_cell_length_a 38.599(4)
_cell_length_b 38.599(4)
_cell_length_c 27.820(7)
_cell_measurement_reflns_used 9394
_cell_measurement_temperature 296.30
_cell_measurement_theta_max 26.110
_cell_measurement_theta_min 2.493
_cell_volume 41449(12)
_computing_cell_refinement 'SAINT V8.38A (Bruker, 2018)'
_computing_data_reduction 'SAINT V8.38A (Bruker, 2018)'
_computing_molecular_graphics 'Olex2 1.5 (Dolomanov et al., 2009)'
_computing_publication_material 'Olex2 1.5 (Dolomanov et al., 2009)'
_computing_structure_refinement 'SHELXL 2018/3 (Sheldrick, 2015)'
_computing_structure_solution 'olex2.solve 1.5 (Bourhis et al., 2015)'
_diffrn_ambient_temperature 296.30
_diffrn_measured_fraction_theta_full 0.999
_diffrn_measured_fraction_theta_max 0.999
_diffrn_measurement_device_type 'CCD area detector'
_diffrn_measurement_method 'phi and omega scans'
_diffrn_radiation_monochromator graphite
_diffrn_radiation_type MoK\a
_diffrn_radiation_wavelength 0.71073
_diffrn_reflns_av_R_equivalents 0.1056
_diffrn_reflns_av_unetI/netI 0.0557
_diffrn_reflns_Laue_measured_fraction_full 0.999
_diffrn_reflns_Laue_measured_fraction_max 0.999
_diffrn_reflns_limit_h_max 45
_diffrn_reflns_limit_h_min -45
_diffrn_reflns_limit_k_max 45
_diffrn_reflns_limit_k_min -45
_diffrn_reflns_limit_l_max 33
_diffrn_reflns_limit_l_min -33
_diffrn_reflns_number 174270
_diffrn_reflns_point_group_measured_fraction_full 0.999
_diffrn_reflns_point_group_measured_fraction_max 0.999
_diffrn_reflns_theta_full 24.999
_diffrn_reflns_theta_max 24.999
_diffrn_reflns_theta_min 1.805
_diffrn_source_current 1.4
_diffrn_source_power 0.07
_diffrn_source_voltage 50.0
_exptl_absorpt_coefficient_mu 25.855
_exptl_absorpt_correction_T_max 0.0195
_exptl_absorpt_correction_T_min 0.0035
_exptl_absorpt_correction_type multi-scan
_exptl_absorpt_process_details
;
SADABS-2016/2 (Bruker,2016/2) was used for absorption correction.
wR2(int) was 0.1800 before and 0.1071 after correction.
The Ratio of minimum to maximum transmission is 0.1795.
The \l/2 correction factor is Not present.
;
_exptl_crystal_colour 'clear light yellow'
_exptl_crystal_colour_lustre clear
_exptl_crystal_colour_modifier light
_exptl_crystal_colour_primary yellow
_exptl_crystal_density_diffrn 3.829
_exptl_crystal_description block
_exptl_crystal_F_000 40700
_exptl_crystal_size_max 0.22
_exptl_crystal_size_mid 0.18
_exptl_crystal_size_min 0.16
_refine_diff_density_max 4.113
_refine_diff_density_min -1.430
_refine_diff_density_rms 0.446
_refine_ls_extinction_method none
_refine_ls_goodness_of_fit_ref 1.080
_refine_ls_hydrogen_treatment undef
_refine_ls_matrix_type full
_refine_ls_number_parameters 1033
_refine_ls_number_reflns 18251
_refine_ls_number_restraints 30
_refine_ls_restrained_S_all 1.079
_refine_ls_R_factor_all 0.0976
_refine_ls_R_factor_gt 0.0707
_refine_ls_shift/su_max 0.002
_refine_ls_shift/su_mean 0.000
_refine_ls_structure_factor_coef Fsqd
_refine_ls_weighting_details 'w=1/[\s^2^(Fo^2^)+(0.0780P)^2^+5501.2119P] where P=(Fo^2^+2Fc^2^)/3'
_refine_ls_weighting_scheme calc
_refine_ls_wR_factor_gt 0.1724
_refine_ls_wR_factor_ref 0.1868
_reflns_Friedel_coverage 0.000
_reflns_number_gt 13882
_reflns_number_total 18251
_reflns_threshold_expression 'I > 2\s(I)'
_cod_data_source_file d5cc06602f2.cif
_cod_data_source_block m17119_0m_sq
_cod_original_cell_volume 41448(12)
_cod_original_sg_symbol_H-M 'I 41/a'
_cod_database_code 7135487
_shelx_shelxl_version_number 2018/3
_shelx_space_group_comment
;
The symmetry employed for this shelxl refinement is uniquely defined
by the following loop, which should always be used as a source of
symmetry information in preference to the above space-group names.
They are only intended as comments.
;
_shelx_estimated_absorpt_t_max 0.104
_shelx_estimated_absorpt_t_min 0.070
_olex2_refinement_description
;
1. Uiso/Uaniso restraints and constraints
Uanis(O47) \\sim Ueq: with sigma of 0.005 and sigma for terminal atoms of 0.01
Uanis(O87) \\sim Ueq, Uanis(O87) \\sim Ueq: with sigma of 0.005 and sigma for
terminal atoms of 0.01
Uanis(O86) \\sim Ueq: with sigma of 0.005 and sigma for terminal atoms of 0.01
Uanis(K1) \\sim Ueq, Uanis(K3) \\sim Ueq: with sigma of 0.005 and sigma for
terminal atoms of 0.01
2. Others
 Fixed Sof: K2(0.5) K1(0.25) K4(0.25) K3(0.25) O86(0.5)
;
_olex2_submission_special_instructions 'No special instructions were received'

loop_
_space_group_symop_operation_xyz
'x, y, z'
'-x+1/2, -y, z+1/2'
'-y+3/4, x+1/4, z+1/4'
'y+3/4, -x+3/4, z+3/4'
'x+1/2, y+1/2, z+1/2'
'-x+1, -y+1/2, z+1'
'-y+5/4, x+3/4, z+3/4'
'y+5/4, -x+5/4, z+5/4'
'-x, -y, -z'
'x-1/2, y, -z-1/2'
'y-3/4, -x-1/4, -z-1/4'
'-y-3/4, x-3/4, -z-3/4'
'-x+1/2, -y+1/2, -z+1/2'
'x, y+1/2, -z'
'y-1/4, -x+1/4, -z+1/4'
'-y-1/4, x-1/4, -z-1/4'

loop_
_atom_site_label
_atom_site_type_symbol
_atom_site_fract_x
_atom_site_fract_y
_atom_site_fract_z
_atom_site_U_iso_or_equiv
_atom_site_adp_type
_atom_site_occupancy
_atom_site_site_symmetry_order
_atom_site_calc_flag
_atom_site_refinement_flags_posn
_atom_site_refinement_flags_adp
_atom_site_refinement_flags_occupancy
_atom_site_disorder_assembly
_atom_site_disorder_group
W1 W 0.40034(3) 0.37018(3) -0.01180(5) 0.0557(3) Uani 1 1 d . . . . .
W2 W 0.33881(3) 0.32571(3) 0.07008(5) 0.0518(3) Uani 1 1 d . . . . .
W3 W 0.35112(3) 0.42277(3) 0.07698(5) 0.0546(3) Uani 1 1 d . . . . .
W4 W 0.37152(3) 0.41452(3) 0.19707(5) 0.0501(3) Uani 1 1 d . . . . .
W5 W 0.42631(3) 0.45957(3) 0.12223(5) 0.0503(3) Uani 1 1 d . . . . .
W6 W 0.47385(3) 0.40512(3) 0.03432(4) 0.0496(3) Uani 1 1 d . . . . .
W7 W 0.46438(3) 0.31765(3) 0.02857(4) 0.0480(3) Uani 1 1 d . . . . .
W8 W 0.40278(3) 0.27001(3) 0.10694(4) 0.0439(3) Uani 1 1 d . . . . .
W9 W 0.36032(3) 0.31995(3) 0.18968(4) 0.0457(3) Uani 1 1 d . . . . .
W10 W 0.49368(3) 0.29189(3) 0.15196(4) 0.0386(2) Uani 1 1 d . . . . .
W11 W 0.50716(3) 0.40932(3) 0.16099(4) 0.0415(3) Uani 1 1 d . . . . .
W12 W 0.55583(3) 0.34791(3) 0.29030(4) 0.0393(2) Uani 1 1 d . . . . .
W13 W 0.55756(3) 0.29301(3) 0.38265(4) 0.0400(2) Uani 1 1 d . . . . .
W14 W 0.64059(3) 0.50960(3) 0.16806(5) 0.0573(3) Uani 1 1 d . . . . .
W15 W 0.60307(3) 0.51161(3) 0.29061(5) 0.0518(3) Uani 1 1 d . . . . .
W16 W 0.68337(3) 0.46088(3) 0.26971(5) 0.0530(3) Uani 1 1 d . . . . .
W17 W 0.67644(3) 0.38611(3) 0.20426(5) 0.0482(3) Uani 1 1 d . . . . .
W18 W 0.64518(3) 0.38847(3) 0.31983(4) 0.0458(3) Uani 1 1 d . . . . .
W19 W 0.56443(3) 0.43920(3) 0.33465(4) 0.0469(3) Uani 1 1 d . . . . .
W20 W 0.52725(3) 0.48415(3) 0.24219(5) 0.0485(3) Uani 1 1 d . . . . .
W21 W 0.56240(3) 0.48413(3) 0.11816(5) 0.0525(3) Uani 1 1 d . . . . .
W22 W 0.63487(3) 0.43311(3) 0.10491(5) 0.0531(3) Uani 1 1 d . . . . .
Ce1 Ce 0.58998(4) 0.33709(4) 0.14319(6) 0.0420(3) Uani 1 1 d . . . . .
Ce2 Ce 0.60528(4) 0.30123(4) 0.48535(6) 0.0405(3) Uani 1 1 d . . . . .
Te1 Te 0.42803(4) 0.36155(4) 0.12605(6) 0.0409(4) Uani 1 1 d . . . . .
Te2 Te 0.59269(4) 0.42336(4) 0.21749(6) 0.0403(4) Uani 1 1 d . . . . .
K2 K 0.4984(3) 0.3157(4) 0.5085(5) 0.057(3) Uani 0.5 1 d . . P . .
K1 K 0.4817(6) 0.5018(6) 0.0201(9) 0.045(5) Uani 0.25 1 d . U P . .
K4 K 0.6611(7) 0.2799(7) 0.0185(11) 0.063(7) Uani 0.25 1 d . . P . .
K3 K 0.5962(6) 0.5296(6) 0.0148(9) 0.048(5) Uani 0.25 1 d . U P . .
O1 O 0.3849(7) 0.3750(7) -0.0706(8) 0.077(7) Uani 1 1 d . . . . .
O2 O 0.3013(5) 0.3172(6) 0.0401(8) 0.064(6) Uani 1 1 d . . . . .
O3 O 0.3173(6) 0.4419(6) 0.0476(9) 0.073(7) Uani 1 1 d . . . . .
O4 O 0.4345(5) 0.5036(6) 0.1168(8) 0.062(6) Uani 1 1 d . . . . .
O5 O 0.5063(5) 0.4291(5) 0.0104(9) 0.064(6) Uani 1 1 d . . . . .
O6 O 0.4912(5) 0.2871(5) 0.0017(7) 0.055(5) Uani 1 1 d . . . . .
O7 O 0.4020(5) 0.2255(5) 0.0992(7) 0.052(5) Uani 1 1 d . . . . .
O8 O 0.3334(5) 0.3060(6) 0.2361(8) 0.061(6) Uani 1 1 d . . . . .
O9 O 0.3476(6) 0.4326(5) 0.2438(9) 0.071(6) Uani 1 1 d . . . . .
O10 O 0.3783(5) 0.4075(6) 0.0210(8) 0.063(6) Uani 1 1 d . . . . .
O11 O 0.3702(6) 0.3397(5) 0.0162(6) 0.058(5) Uani 1 1 d . . . . .
O12 O 0.3370(5) 0.3743(5) 0.0771(8) 0.057(5) Uani 1 1 d . . . . .
O13 O 0.3614(5) 0.2817(4) 0.0673(7) 0.046(4) Uani 1 1 d . . . . .
O14 O 0.3247(5) 0.3190(6) 0.1332(8) 0.064(6) Uani 1 1 d . . . . .
O15 O 0.3400(5) 0.4268(5) 0.1409(8) 0.056(5) Uani 1 1 d . . . . .
O16 O 0.3828(5) 0.4587(5) 0.0816(8) 0.058(5) Uani 1 1 d . . . . .
O17 O 0.4424(5) 0.3998(5) -0.0183(8) 0.057(5) Uani 1 1 d . . . . .
O18 O 0.4352(5) 0.3328(5) -0.0216(8) 0.062(6) Uani 1 1 d . . . . .
O19 O 0.4326(4) 0.3644(4) 0.0582(6) 0.035(4) Uani 1 1 d . . . . .
O20 O 0.4001(5) 0.4023(5) 0.1262(8) 0.060(6) Uani 1 1 d . . . . .
O21 O 0.3907(4) 0.3305(5) 0.1188(7) 0.045(4) Uani 1 1 d . . . . .
O23 O 0.3724(4) 0.2743(5) 0.1609(7) 0.051(5) Uani 1 1 d . . . . .
O24 O 0.3513(4) 0.3695(5) 0.1899(6) 0.043(4) Uani 1 1 d . . . . .
O25 O 0.3953(5) 0.4580(4) 0.1767(8) 0.051(5) Uani 1 1 d . . . . .
O26 O 0.4465(6) 0.4404(5) 0.0624(8) 0.061(6) Uani 1 1 d . . . . .
O27 O 0.4926(5) 0.3583(5) 0.0180(7) 0.050(5) Uani 1 1 d . . . . .
O28 O 0.4280(5) 0.2879(5) 0.0515(7) 0.049(4) Uani 1 1 d . . . . .
O29 O 0.4792(4) 0.3184(4) 0.0954(6) 0.042(4) Uani 1 1 d . . . . .
O30 O 0.4407(5) 0.2771(5) 0.1440(7) 0.050(5) Uani 1 1 d . . . . .
O31 O 0.4017(5) 0.3257(5) 0.2160(7) 0.053(5) Uani 1 1 d . . . . .
O32 O 0.4088(5) 0.3976(5) 0.2242(8) 0.056(5) Uani 1 1 d . . . . .
O33 O 0.4643(5) 0.4445(5) 0.1539(6) 0.051(5) Uani 1 1 d . . . . .
O34 O 0.4868(4) 0.3944(4) 0.0998(6) 0.041(4) Uani 1 1 d . . . . .
O35 O 0.4797(5) 0.3855(5) 0.1983(6) 0.046(4) Uani 1 1 d . . . . .
O36 O 0.5428(5) 0.3823(4) 0.1569(8) 0.055(5) Uani 1 1 d . . . . .
O37 O 0.5341(6) 0.4464(5) 0.1212(7) 0.058(5) Uani 1 1 d . . . . .
O38 O 0.5224(5) 0.4382(4) 0.2114(7) 0.049(5) Uani 1 1 d . . . . .
O39 O 0.4773(4) 0.3165(4) 0.1990(7) 0.047(4) Uani 1 1 d . . . . .
O40 O 0.500000 0.250000 0.1024(9) 0.045(6) Uani 1 2 d S T P . .
O41 O 0.500000 0.250000 0.1903(9) 0.038(5) Uani 1 2 d S T P . .
O42 O 0.5371(5) 0.3036(4) 0.1496(8) 0.052(5) Uani 1 1 d . . . . .
O43 O 0.5608(6) 0.3436(6) 0.0619(8) 0.074(7) Uani 1 1 d . . . . .
O44 O 0.6083(5) 0.3967(5) 0.1141(8) 0.059(5) Uani 1 1 d . . . . .
O45 O 0.6400(5) 0.3610(5) 0.1897(7) 0.054(5) Uani 1 1 d . . . . .
O46 O 0.6184(7) 0.2908(5) 0.1989(9) 0.080(7) Uani 1 1 d . . . . .
O47 O 0.6377(7) 0.3301(7) 0.0829(10) 0.082(7) Uani 1 1 d . U . . .
O48 O 0.5688(5) 0.3434(4) 0.2297(7) 0.047(4) Uani 1 1 d . . . . .
O49 O 0.5612(5) 0.2999(4) 0.3115(6) 0.040(4) Uani 1 1 d . . . . .
O50 O 0.5107(4) 0.3486(4) 0.2845(6) 0.038(4) Uani 1 1 d . . . . .
O51 O 0.5581(5) 0.3990(4) 0.2947(7) 0.045(4) Uani 1 1 d . . . . .
O52 O 0.6102(4) 0.3593(4) 0.3062(6) 0.044(4) Uani 1 1 d . . . . .
O53 O 0.5548(4) 0.3479(5) 0.3690(7) 0.044(4) Uani 1 1 d . . . . .
O54 O 0.5500(4) 0.2477(4) 0.3774(6) 0.039(4) Uani 1 1 d . . . . .
O55 O 0.6031(5) 0.2943(5) 0.3914(6) 0.045(4) Uani 1 1 d . . . . .
O56 O 0.5488(5) 0.3017(4) 0.4452(7) 0.047(4) Uani 1 1 d . . . . .
O57 O 0.6106(6) 0.5510(5) 0.3214(9) 0.072(6) Uani 1 1 d . . . . .
O58 O 0.7174(5) 0.4848(5) 0.2898(10) 0.069(6) Uani 1 1 d . . . . .
O59 O 0.6645(6) 0.5476(5) 0.1569(10) 0.075(7) Uani 1 1 d . . . . .
O60 O 0.5407(5) 0.5094(5) 0.0763(9) 0.067(6) Uani 1 1 d . . . . .
O61 O 0.4859(6) 0.5012(6) 0.2401(9) 0.072(6) Uani 1 1 d . . . . .
O62 O 0.5466(6) 0.4302(5) 0.3897(8) 0.067(6) Uani 1 1 d . . . . .
O63 O 0.6610(5) 0.3712(5) 0.3730(9) 0.064(6) Uani 1 1 d . . . . .
O64 O 0.7117(6) 0.3627(5) 0.1846(9) 0.066(6) Uani 1 1 d . . . . .
O65 O 0.6552(6) 0.4263(5) 0.0514(8) 0.062(6) Uani 1 1 d . . . . .
O66 O 0.6692(5) 0.4859(5) 0.2133(8) 0.057(5) Uani 1 1 d . . . . .
O67 O 0.6136(5) 0.5209(5) 0.2280(10) 0.075(7) Uani 1 1 d . . . . .
O68 O 0.6446(6) 0.4890(5) 0.2988(7) 0.059(5) Uani 1 1 d . . . . .
O69 O 0.6758(5) 0.4307(6) 0.3213(7) 0.057(5) Uani 1 1 d . . . . .
O70 O 0.7039(4) 0.4273(5) 0.2334(7) 0.045(4) Uani 1 1 d . . . . .
O71 O 0.6567(5) 0.4814(5) 0.1188(7) 0.055(5) Uani 1 1 d . . . . .
O72 O 0.5998(6) 0.5196(5) 0.1332(9) 0.064(6) Uani 1 1 d . . . . .
O73 O 0.5529(5) 0.5189(5) 0.2742(9) 0.060(6) Uani 1 1 d . . . . .
O74 O 0.5818(5) 0.4860(5) 0.3435(7) 0.056(5) Uani 1 1 d . . . . .
O75 O 0.6053(5) 0.4561(4) 0.1692(7) 0.051(5) Uani 1 1 d . . . . .
O76 O 0.5818(4) 0.4600(4) 0.2600(6) 0.040(4) Uani 1 1 d . . . . .
O77 O 0.6373(4) 0.4198(4) 0.2475(7) 0.046(4) Uani 1 1 d . . . . .
O78 O 0.6110(5) 0.4221(5) 0.3419(7) 0.054(5) Uani 1 1 d . . . . .
O79 O 0.6774(5) 0.3713(5) 0.2717(7) 0.048(4) Uani 1 1 d . . . . .
O80 O 0.6691(5) 0.4173(4) 0.1508(8) 0.057(5) Uani 1 1 d . . . . .
O81 O 0.5963(5) 0.4622(5) 0.0792(7) 0.054(5) Uani 1 1 d . . . . .
O82 O 0.5444(5) 0.4984(5) 0.1812(8) 0.062(6) Uani 1 1 d . . . . .
O83 O 0.5238(5) 0.4592(5) 0.3031(7) 0.054(5) Uani 1 1 d . . . . .
O84 O 0.6088(6) 0.3610(5) 0.4393(8) 0.062(6) Uani 1 1 d . . . . .
O85 O 0.6663(6) 0.2874(6) 0.4509(9) 0.073(6) Uani 1 1 d . . . . .
O86 O 0.5098(10) 0.3697(10) 0.4513(15) 0.057(10) Uani 0.5 1 d . U P . .
O87 O 0.500000 0.250000 0.4667(8) 0.032(5) Uani 1 2 d S TU P . .

loop_
_atom_site_aniso_label
_atom_site_aniso_U_11
_atom_site_aniso_U_22
_atom_site_aniso_U_33
_atom_site_aniso_U_23
_atom_site_aniso_U_13
_atom_site_aniso_U_12
W1 0.0609(7) 0.0581(7) 0.0480(7) 0.0075(6) -0.0097(6) -0.0036(6)
W2 0.0450(6) 0.0500(6) 0.0603(8) 0.0056(6) -0.0124(5) -0.0023(5)
W3 0.0499(7) 0.0466(6) 0.0673(9) 0.0096(6) -0.0109(6) 0.0028(5)
W4 0.0444(6) 0.0445(6) 0.0615(8) 0.0037(5) -0.0024(5) 0.0064(5)
W5 0.0493(6) 0.0376(6) 0.0639(8) 0.0069(5) -0.0067(5) 0.0022(5)
W6 0.0536(7) 0.0459(6) 0.0492(7) 0.0081(5) -0.0009(5) -0.0040(5)
W7 0.0541(7) 0.0451(6) 0.0447(7) 0.0012(5) -0.0011(5) -0.0013(5)
W8 0.0408(6) 0.0383(5) 0.0527(7) 0.0001(5) -0.0064(5) -0.0036(4)
W9 0.0389(6) 0.0444(6) 0.0539(7) 0.0023(5) -0.0010(5) -0.0002(4)
W10 0.0379(5) 0.0334(5) 0.0444(6) 0.0006(4) -0.0009(4) -0.0017(4)
W11 0.0412(5) 0.0343(5) 0.0491(7) 0.0035(4) -0.0024(5) -0.0018(4)
W12 0.0367(5) 0.0385(5) 0.0427(6) 0.0021(4) -0.0005(4) -0.0005(4)
W13 0.0402(5) 0.0345(5) 0.0454(6) 0.0008(4) -0.0018(4) 0.0003(4)
W14 0.0558(7) 0.0417(6) 0.0744(9) 0.0063(6) 0.0005(6) -0.0113(5)
W15 0.0494(6) 0.0360(6) 0.0698(9) -0.0088(5) -0.0037(6) -0.0012(5)
W16 0.0410(6) 0.0452(6) 0.0729(9) -0.0032(6) -0.0035(6) -0.0061(5)
W17 0.0385(6) 0.0463(6) 0.0597(8) -0.0030(5) 0.0038(5) -0.0021(5)
W18 0.0378(5) 0.0468(6) 0.0527(7) 0.0000(5) -0.0027(5) -0.0015(4)
W19 0.0459(6) 0.0446(6) 0.0503(7) -0.0050(5) 0.0019(5) 0.0017(5)
W20 0.0444(6) 0.0380(6) 0.0632(8) -0.0047(5) -0.0022(5) 0.0034(5)
W21 0.0559(7) 0.0394(6) 0.0622(8) 0.0105(5) -0.0036(6) -0.0047(5)
W22 0.0561(7) 0.0460(6) 0.0573(8) 0.0044(5) 0.0077(6) -0.0074(5)
Ce1 0.0379(7) 0.0375(7) 0.0505(9) 0.0001(6) 0.0031(6) -0.0030(6)
Ce2 0.0399(7) 0.0373(7) 0.0443(9) -0.0015(6) -0.0029(6) -0.0015(6)
Te1 0.0411(9) 0.0367(8) 0.0448(10) 0.0030(7) -0.0021(7) -0.0003(7)
Te2 0.0384(8) 0.0350(8) 0.0476(10) -0.0016(7) 0.0001(7) -0.0020(7)
K2 0.050(7) 0.084(9) 0.038(7) 0.006(6) 0.002(5) 0.027(7)
K1 0.048(7) 0.040(6) 0.047(7) 0.005(5) -0.003(5) -0.006(5)
K4 0.054(15) 0.056(15) 0.08(2) 0.012(14) 0.011(14) -0.012(12)
K3 0.050(7) 0.045(7) 0.049(7) 0.005(5) 0.003(5) -0.004(5)
O1 0.081(16) 0.092(17) 0.057(15) 0.014(12) -0.016(12) -0.003(14)
O2 0.048(11) 0.065(13) 0.078(16) 0.017(11) -0.016(10) -0.014(10)
O3 0.063(14) 0.064(14) 0.091(18) 0.008(12) -0.029(12) 0.005(11)
O4 0.060(13) 0.063(13) 0.064(14) 0.001(11) -0.023(11) -0.005(10)
O5 0.059(12) 0.035(10) 0.098(18) 0.016(10) -0.007(12) -0.006(9)
O6 0.045(11) 0.060(12) 0.060(13) -0.001(10) 0.008(9) -0.008(9)
O7 0.051(11) 0.038(10) 0.067(14) -0.009(9) -0.016(10) 0.000(8)
O8 0.054(12) 0.072(14) 0.057(14) 0.012(11) 0.021(10) 0.000(10)
O9 0.080(16) 0.047(12) 0.087(18) -0.004(11) 0.019(13) -0.001(11)
O10 0.059(13) 0.065(13) 0.063(14) 0.002(11) 0.004(10) -0.031(10)
O11 0.091(15) 0.059(12) 0.023(10) 0.004(8) -0.005(9) 0.013(11)
O12 0.048(11) 0.032(9) 0.090(16) -0.008(9) -0.018(10) 0.005(8)
O13 0.050(10) 0.040(10) 0.049(12) 0.003(8) -0.008(9) -0.004(8)
O14 0.038(10) 0.069(14) 0.084(16) 0.028(12) -0.009(10) 0.010(9)
O15 0.052(11) 0.042(10) 0.074(15) 0.000(10) -0.019(10) 0.000(9)
O16 0.065(13) 0.044(11) 0.064(14) 0.011(9) -0.004(10) 0.004(9)
O17 0.055(12) 0.053(11) 0.063(14) 0.003(10) -0.002(10) -0.026(9)
O18 0.062(13) 0.055(12) 0.068(15) -0.007(10) -0.018(11) -0.015(10)
O19 0.041(9) 0.035(8) 0.027(9) -0.005(7) -0.001(7) -0.003(7)
O20 0.057(12) 0.036(10) 0.088(16) -0.002(10) 0.016(11) -0.012(9)
O21 0.034(9) 0.052(11) 0.048(11) 0.002(8) -0.005(8) -0.007(8)
O23 0.028(9) 0.057(11) 0.068(14) 0.007(10) 0.000(8) -0.007(8)
O24 0.028(8) 0.052(10) 0.048(11) 0.008(8) -0.001(7) 0.007(7)
O25 0.041(10) 0.023(8) 0.089(15) -0.001(9) -0.009(9) 0.005(7)
O26 0.071(14) 0.037(10) 0.076(15) 0.010(10) -0.011(11) -0.015(9)
O27 0.042(10) 0.040(10) 0.069(14) 0.004(9) -0.006(9) 0.001(8)
O28 0.048(10) 0.052(11) 0.046(11) -0.004(9) 0.003(8) -0.004(9)
O29 0.047(10) 0.046(10) 0.033(10) -0.004(8) -0.013(8) 0.012(8)
O30 0.063(12) 0.038(10) 0.049(12) -0.001(8) 0.001(9) -0.015(9)
O31 0.046(10) 0.049(11) 0.064(13) -0.015(9) 0.003(9) -0.005(8)
O32 0.050(11) 0.037(10) 0.082(15) 0.016(10) -0.007(10) -0.004(8)
O33 0.074(13) 0.046(10) 0.032(10) 0.008(8) 0.010(9) 0.003(9)
O34 0.035(9) 0.047(10) 0.040(10) 0.007(8) -0.012(7) -0.007(7)
O35 0.053(11) 0.049(10) 0.037(10) -0.005(8) -0.017(8) -0.004(8)
O36 0.060(12) 0.021(8) 0.085(15) 0.002(9) 0.000(11) 0.010(8)
O37 0.083(15) 0.048(11) 0.043(12) -0.010(9) 0.000(10) 0.004(10)
O38 0.042(10) 0.034(9) 0.070(13) -0.006(9) 0.012(9) -0.002(7)
O39 0.036(9) 0.036(9) 0.068(13) 0.003(9) 0.009(9) -0.002(7)
O40 0.052(15) 0.044(14) 0.039(15) 0.000 0.000 0.006(12)
O41 0.050(14) 0.025(11) 0.041(14) 0.000 0.000 0.001(10)
O42 0.041(10) 0.036(9) 0.078(15) 0.000(9) 0.004(9) -0.003(8)
O43 0.072(15) 0.085(16) 0.064(15) 0.032(12) -0.013(12) -0.003(12)
O44 0.052(12) 0.040(10) 0.087(16) 0.000(10) -0.007(11) -0.002(9)
O45 0.043(10) 0.061(12) 0.058(13) 0.009(10) -0.003(9) -0.006(9)
O46 0.11(2) 0.033(11) 0.096(19) -0.005(11) -0.009(15) 0.031(12)
O47 0.080(8) 0.081(8) 0.085(8) -0.002(5) 0.002(5) -0.002(5)
O48 0.048(10) 0.026(8) 0.066(13) -0.003(8) -0.010(9) -0.002(7)
O49 0.053(10) 0.036(9) 0.032(10) -0.007(7) -0.004(8) 0.013(8)
O50 0.034(9) 0.045(10) 0.036(10) 0.005(7) 0.001(7) 0.010(7)
O51 0.057(11) 0.030(9) 0.048(11) -0.002(8) 0.004(9) -0.003(8)
O52 0.044(10) 0.043(10) 0.044(11) 0.005(8) 0.007(8) 0.000(8)
O53 0.029(8) 0.048(10) 0.056(12) -0.016(9) -0.004(8) -0.004(7)
O54 0.043(9) 0.033(9) 0.039(10) 0.014(7) 0.004(8) -0.004(7)
O55 0.050(11) 0.049(10) 0.036(10) 0.004(8) -0.002(8) 0.000(8)
O56 0.046(10) 0.031(9) 0.064(13) 0.009(8) -0.005(9) -0.006(7)
O57 0.079(16) 0.042(11) 0.094(18) -0.006(11) 0.008(13) 0.008(11)
O58 0.048(12) 0.043(11) 0.12(2) -0.011(12) 0.002(12) 0.005(9)
O59 0.056(13) 0.049(12) 0.12(2) -0.007(12) -0.009(13) -0.031(10)
O60 0.048(11) 0.041(11) 0.113(19) 0.028(11) -0.004(12) 0.003(9)
O61 0.064(14) 0.054(13) 0.099(19) -0.001(12) -0.003(13) 0.016(11)
O62 0.075(15) 0.053(12) 0.074(16) -0.005(11) -0.015(12) 0.021(11)
O63 0.031(10) 0.063(13) 0.097(17) -0.001(12) -0.010(10) -0.010(9)
O64 0.062(13) 0.048(12) 0.090(17) 0.009(11) 0.013(12) 0.007(10)
O65 0.077(14) 0.040(10) 0.070(15) 0.004(10) 0.019(11) -0.004(10)
O66 0.056(12) 0.054(12) 0.061(14) 0.028(10) 0.003(10) -0.008(9)
O67 0.044(11) 0.048(12) 0.13(2) -0.027(13) 0.000(12) 0.008(9)
O68 0.070(14) 0.055(12) 0.051(13) -0.015(10) -0.001(10) 0.005(10)
O69 0.050(11) 0.069(13) 0.053(13) 0.004(10) -0.007(9) -0.001(10)
O70 0.037(9) 0.046(10) 0.051(12) 0.005(8) 0.005(8) -0.008(8)
O71 0.041(10) 0.064(12) 0.062(13) 0.005(10) 0.008(9) -0.010(9)
O72 0.067(13) 0.034(10) 0.090(17) 0.004(10) 0.003(12) -0.005(9)
O73 0.037(10) 0.038(10) 0.105(18) -0.011(10) -0.010(10) -0.001(8)
O74 0.047(11) 0.060(12) 0.060(13) -0.009(10) -0.003(9) 0.004(9)
O75 0.060(12) 0.026(8) 0.065(13) 0.016(8) 0.000(10) -0.008(8)
O76 0.030(8) 0.049(10) 0.041(10) -0.003(8) 0.001(7) 0.002(7)
O77 0.024(8) 0.037(9) 0.077(14) 0.003(9) 0.005(8) 0.013(7)
O78 0.068(13) 0.042(10) 0.052(12) -0.006(9) 0.005(10) -0.015(9)
O79 0.040(10) 0.050(11) 0.052(12) -0.006(9) -0.009(8) 0.001(8)
O80 0.055(12) 0.029(9) 0.088(16) 0.006(9) -0.003(11) -0.002(8)
O81 0.061(12) 0.042(10) 0.059(13) 0.011(9) -0.018(10) -0.004(9)
O82 0.039(10) 0.059(12) 0.088(17) -0.008(11) -0.001(10) 0.011(9)
O83 0.043(10) 0.059(12) 0.059(13) -0.001(10) 0.008(9) 0.009(9)
O84 0.090(16) 0.039(10) 0.057(14) -0.008(9) 0.002(11) 0.000(10)
O85 0.057(13) 0.082(16) 0.081(17) 0.006(13) 0.011(12) 0.014(12)
O86 0.057(13) 0.056(13) 0.058(13) -0.009(9) -0.005(9) 0.003(9)
O87 0.034(6) 0.033(6) 0.028(6) 0.000 0.000 -0.006(5)

loop_
_atom_type_symbol
_atom_type_description
_atom_type_scat_dispersion_real
_atom_type_scat_dispersion_imag
_atom_type_scat_source
Ce Ce -0.2486 2.6331 'International Tables Vol C Tables 4.2.6.8 and 6.1.1.4'
K K 0.2009 0.2494 'International Tables Vol C Tables 4.2.6.8 and 6.1.1.4'
O O 0.0106 0.0060 'International Tables Vol C Tables 4.2.6.8 and 6.1.1.4'
Te Te -0.5308 1.6751 'International Tables Vol C Tables 4.2.6.8 and 6.1.1.4'
W W -0.8490 6.8722 'International Tables Vol C Tables 4.2.6.8 and 6.1.1.4'

loop_
_geom_angle_atom_site_label_1
_geom_angle_atom_site_label_2
_geom_angle_atom_site_label_3
_geom_angle
_geom_angle_site_symmetry_1
_geom_angle_site_symmetry_3
_geom_angle_publ_flag
O1 W1 K3 83.5(9) . 9_665 ?
O1 W1 O10 102.5(11) . . ?
O1 W1 O11 104.5(10) . . ?
O1 W1 O17 97.5(10) . . ?
O1 W1 O18 100.3(11) . . ?
O1 W1 O19 167.5(9) . . ?
O10 W1 K3 43.2(7) . 9_665 ?
O10 W1 O17 88.5(8) . . ?
O10 W1 O18 156.2(9) . . ?
O10 W1 O19 84.9(8) . . ?
O11 W1 K3 132.4(7) . 9_665 ?
O11 W1 O10 89.9(8) . . ?
O11 W1 O17 157.7(9) . . ?
O11 W1 O18 91.3(9) . . ?
O11 W1 O19 85.5(7) . . ?
O17 W1 K3 52.9(7) . 9_665 ?
O17 W1 O19 72.3(7) . . ?
O18 W1 K3 134.2(7) . 9_665 ?
O18 W1 O17 81.5(9) . . ?
O18 W1 O19 71.5(7) . . ?
O19 W1 K3 95.5(5) . 9_665 ?
O2 W2 O11 101.6(10) . . ?
O2 W2 O12 102.1(9) . . ?
O2 W2 O13 101.4(9) . . ?
O2 W2 O14 100.8(10) . . ?
O2 W2 O21 172.2(8) . . ?
O11 W2 O21 84.0(7) . . ?
O12 W2 O11 80.3(9) . . ?
O12 W2 O13 154.8(8) . . ?
O12 W2 O21 84.1(7) . . ?
O13 W2 O11 86.2(8) . . ?
O13 W2 O21 73.3(7) . . ?
O14 W2 O11 157.3(9) . . ?
O14 W2 O12 91.7(10) . . ?
O14 W2 O13 92.8(9) . . ?
O14 W2 O21 74.0(7) . . ?
O3 W3 K3 82.9(9) . 9_665 ?
O3 W3 O10 99.0(11) . . ?
O3 W3 O12 101.6(9) . . ?
O3 W3 O15 104.4(11) . . ?
O3 W3 O16 102.3(10) . . ?
O3 W3 O20 172.3(9) . . ?
O10 W3 K3 47.0(7) . 9_665 ?
O10 W3 O20 86.3(8) . . ?
O12 W3 K3 128.6(8) . 9_665 ?
O12 W3 O10 82.1(9) . . ?
O12 W3 O20 84.6(7) . . ?
O15 W3 K3 138.1(7) . 9_665 ?
O15 W3 O10 156.5(9) . . ?
O15 W3 O12 90.9(9) . . ?
O15 W3 O16 91.3(9) . . ?
O15 W3 O20 70.6(8) . . ?
O16 W3 K3 47.3(8) . 9_665 ?
O16 W3 O10 85.8(9) . . ?
O16 W3 O12 154.6(8) . . ?
O16 W3 O20 72.3(7) . . ?
O20 W3 K3 96.9(6) . 9_665 ?
O9 W4 O15 99.4(10) . . ?
O9 W4 O20 166.8(9) . . ?
O9 W4 O24 103.1(9) . . ?
O9 W4 O25 96.8(9) . . ?
O9 W4 O32 105.3(11) . . ?
O15 W4 O20 71.1(8) . . ?
O24 W4 O15 83.7(7) . . ?
O24 W4 O20 85.4(7) . . ?
O24 W4 O25 157.1(8) . . ?
O25 W4 O15 81.9(8) . . ?
O25 W4 O20 73.1(7) . . ?
O32 W4 O15 155.3(10) . . ?
O32 W4 O20 84.3(9) . . ?
O32 W4 O24 92.3(8) . . ?
O32 W4 O25 93.4(8) . . ?
K1 W5 K3 51.1(5) . 9_665 ?
O4 W5 K1 55.2(9) . . ?
O4 W5 K3 81.5(8) . 9_665 ?
O4 W5 O16 96.9(8) . . ?
O4 W5 O20 165.8(8) . . ?
O4 W5 O25 102.2(9) . . ?
O4 W5 O26 102.8(9) . . ?
O4 W5 O33 102.0(9) . . ?
O16 W5 K1 93.1(7) . . ?
O16 W5 K3 43.7(7) . 9_665 ?
O16 W5 O20 70.4(8) . . ?
O20 W5 K1 129.7(6) . . ?
O20 W5 K3 92.7(7) . 9_665 ?
O25 W5 K1 157.1(6) . . ?
O25 W5 K3 128.8(7) . 9_665 ?
O25 W5 O16 85.6(8) . . ?
O25 W5 O20 71.3(7) . . ?
O25 W5 O26 153.0(7) . . ?
O26 W5 K1 48.0(6) . . ?
O26 W5 K3 46.5(7) . 9_665 ?
O26 W5 O16 81.4(9) . . ?
O26 W5 O20 82.1(7) . . ?
O33 W5 K1 92.5(7) . . ?
O33 W5 K3 133.3(7) . 9_665 ?
O33 W5 O16 160.1(8) . . ?
O33 W5 O20 91.4(8) . . ?
O33 W5 O25 96.4(8) . . ?
O33 W5 O26 88.3(8) . . ?
K1 W6 K3 52.1(5) . 9_665 ?
O5 W6 K1 50.0(8) . . ?
O5 W6 K3 91.2(8) . 9_665 ?
O5 W6 O17 103.2(10) . . ?
O5 W6 O19 169.9(9) . . ?
O5 W6 O26 100.4(9) . . ?
O5 W6 O27 97.9(9) . . ?
O5 W6 O34 107.2(9) . . ?
O17 W6 K1 94.4(7) . . ?
O17 W6 K3 50.8(7) . 9_665 ?
O17 W6 O19 73.3(7) . . ?
O17 W6 O27 87.7(8) . . ?
O17 W6 O34 149.5(7) . . ?
O19 W6 K1 138.8(5) . . ?
O19 W6 K3 93.5(5) . 9_665 ?
O26 W6 K1 51.3(7) . . ?
O26 W6 K3 45.5(7) . 9_665 ?
O26 W6 O17 92.2(9) . . ?
O26 W6 O19 89.2(7) . . ?
O26 W6 O27 161.2(8) . . ?
O26 W6 O34 84.8(8) . . ?
O27 W6 K1 147.5(7) . . ?
O27 W6 K3 138.4(7) . 9_665 ?
O27 W6 O19 72.7(7) . . ?
O34 W6 K1 106.9(6) . . ?
O34 W6 K3 129.8(6) . 9_665 ?
O34 W6 O19 76.3(6) . . ?
O34 W6 O27 85.8(8) . . ?
O6 W7 O18 104.4(10) . . ?
O6 W7 O19 171.9(7) . . ?
O6 W7 O27 98.6(8) . . ?
O6 W7 O28 99.9(8) . . ?
O6 W7 O29 104.2(8) . . ?
O18 W7 O19 73.0(8) . . ?
O18 W7 O27 88.4(8) . . ?
O18 W7 O28 89.7(9) . . ?
O18 W7 O29 151.4(8) . . ?
O27 W7 O19 73.9(7) . . ?
O27 W7 O29 88.1(8) . . ?
O28 W7 O19 87.7(7) . . ?
O28 W7 O27 161.3(8) . . ?
O28 W7 O29 84.6(8) . . ?
O29 W7 O19 78.8(6) . . ?
K4 W8 K2 131.4(5) 6_554 16_656 ?
O7 W8 K2 85.1(7) . 16_656 ?
O7 W8 K4 55.4(7) . 6_554 ?
O7 W8 O13 98.2(8) . . ?
O7 W8 O21 167.9(7) . . ?
O7 W8 O23 100.1(9) . . ?
O7 W8 O28 105.1(9) . . ?
O7 W8 O30 103.5(8) . . ?
O13 W8 K2 143.5(6) . 16_656 ?
O13 W8 K4 43.2(7) . 6_554 ?
O13 W8 O21 72.6(6) . . ?
O21 W8 K2 97.6(5) . 16_656 ?
O21 W8 K4 115.8(6) . 6_554 ?
O23 W8 K2 58.1(6) . 16_656 ?
O23 W8 K4 98.5(7) . 6_554 ?
O23 W8 O13 85.6(8) . . ?
O23 W8 O21 71.9(7) . . ?
O23 W8 O28 153.7(8) . . ?
O28 W8 K2 131.2(6) . 16_656 ?
O28 W8 K4 89.6(7) . 6_554 ?
O28 W8 O13 83.3(8) . . ?
O28 W8 O21 82.0(7) . . ?
O30 W8 K2 42.0(6) . 16_656 ?
O30 W8 K4 157.7(7) . 6_554 ?
O30 W8 O13 158.2(8) . . ?
O30 W8 O21 86.1(7) . . ?
O30 W8 O23 92.0(8) . . ?
O30 W8 O28 89.6(8) . . ?
O8 W9 O14 99.2(9) . . ?
O8 W9 O21 168.9(9) . . ?
O8 W9 O23 99.5(9) . . ?
O8 W9 O24 101.3(9) . . ?
O8 W9 O31 105.7(10) . . ?
O14 W9 O21 72.4(7) . . ?
O23 W9 O14 80.6(8) . . ?
O23 W9 O21 72.3(7) . . ?
O24 W9 O14 84.4(8) . . ?
O24 W9 O21 85.4(7) . . ?
O24 W9 O23 156.1(8) . . ?
O31 W9 O14 155.1(9) . . ?
O31 W9 O21 82.7(8) . . ?
O31 W9 O23 93.7(8) . . ?
O31 W9 O24 92.1(8) . . ?
O29 W10 K2 126.0(6) . 16_656 ?
O29 W10 O30 77.5(7) . . ?
O29 W10 O40 84.7(7) . . ?
O30 W10 K2 50.8(6) . 16_656 ?
O30 W10 O40 80.8(5) . . ?
O39 W10 K2 61.7(6) . 16_656 ?
O39 W10 O29 102.5(8) . . ?
O39 W10 O30 82.9(8) . . ?
O39 W10 O40 160.3(6) . . ?
O39 W10 O41 95.0(8) . . ?
O40 W10 K2 99.1(4) . 16_656 ?
O41 W10 K2 49.3(4) . 16_656 ?
O41 W10 O29 155.1(7) . . ?
O41 W10 O30 87.4(5) . . ?
O41 W10 O40 73.2(8) . . ?
O42 W10 K2 136.6(7) . 16_656 ?
O42 W10 O29 96.3(9) . . ?
O42 W10 O30 171.8(9) . . ?
O42 W10 O39 103.7(9) . . ?
O42 W10 O40 93.6(6) . . ?
O42 W10 O41 96.6(6) . . ?
O34 W11 O33 78.3(7) . . ?
O34 W11 O37 86.6(7) . . ?
O35 W11 O33 85.5(8) . . ?
O35 W11 O34 96.8(7) . . ?
O35 W11 O37 168.4(8) . . ?
O35 W11 O38 93.4(8) . . ?
O36 W11 O33 170.7(9) . . ?
O36 W11 O34 94.9(9) . . ?
O36 W11 O35 101.7(9) . . ?
O36 W11 O37 89.0(9) . . ?
O36 W11 O38 99.1(9) . . ?
O37 W11 O33 84.3(8) . . ?
O38 W11 O33 86.3(8) . . ?
O38 W11 O34 160.7(8) . . ?
O38 W11 O37 80.4(8) . . ?
O48 W12 K2 63.6(5) . 11_666 ?
O48 W12 O49 99.5(7) . . ?
O48 W12 O51 98.3(7) . . ?
O48 W12 O52 86.6(7) . . ?
O48 W12 O53 163.6(7) . . ?
O49 W12 K2 37.5(5) . 11_666 ?
O49 W12 O51 157.2(7) . . ?
O49 W12 O52 91.6(7) . . ?
O49 W12 O53 72.6(7) . . ?
O50 W12 K2 94.5(6) . 11_666 ?
O50 W12 O48 101.3(8) . . ?
O50 W12 O49 98.5(8) . . ?
O50 W12 O51 91.9(8) . . ?
O50 W12 O52 165.9(7) . . ?
O50 W12 O53 94.3(7) . . ?
O51 W12 K2 161.6(6) . 11_666 ?
O51 W12 O52 75.3(7) . . ?
O51 W12 O53 86.5(7) . . ?
O52 W12 K2 99.4(5) . 11_666 ?
O52 W12 O53 79.4(6) . . ?
O53 W12 K2 110.1(5) . 11_666 ?
O49 W13 O53 72.4(7) . . ?
O49 W13 O54 85.7(7) . 16_656 ?
O53 W13 O54 78.8(6) . 16_656 ?
O54 W13 O49 93.5(7) . . ?
O54 W13 O53 160.7(7) . . ?
O54 W13 O54 87.1(10) . 16_656 ?
O54 W13 O56 103.3(7) . . ?
O55 W13 O49 93.7(8) . . ?
O55 W13 O53 92.6(7) . . ?
O55 W13 O54 101.6(8) . . ?
O55 W13 O54 171.3(7) . 16_656 ?
O55 W13 O56 92.8(8) . . ?
O56 W13 O49 160.4(7) . . ?
O56 W13 O53 88.8(7) . . ?
O56 W13 O54 85.2(7) . 16_656 ?
O59 W14 O66 102.3(10) . . ?
O59 W14 O67 103.7(10) . . ?
O59 W14 O71 100.5(10) . . ?
O59 W14 O72 100.2(10) . . ?
O59 W14 O75 170.5(10) . . ?
O66 W14 O67 81.8(9) . . ?
O66 W14 O75 84.9(7) . . ?
O67 W14 O75 83.4(8) . . ?
O71 W14 O66 90.7(9) . . ?
O71 W14 O67 155.7(8) . . ?
O71 W14 O72 91.2(9) . . ?
O71 W14 O75 72.9(7) . . ?
O72 W14 O66 156.8(8) . . ?
O72 W14 O67 87.0(10) . . ?
O72 W14 O75 73.6(7) . . ?
O57 W15 O67 104.9(10) . . ?
O57 W15 O68 101.8(10) . . ?
O57 W15 O73 98.6(9) . . ?
O57 W15 O74 98.0(10) . . ?
O57 W15 O76 167.2(9) . . ?
O67 W15 O68 91.0(9) . . ?
O67 W15 O73 88.2(10) . . ?
O67 W15 O74 155.8(9) . . ?
O67 W15 O76 84.1(8) . . ?
O68 W15 O73 159.2(8) . . ?
O68 W15 O74 91.9(9) . . ?
O68 W15 O76 86.9(7) . . ?
O73 W15 O76 72.3(7) . . ?
O74 W15 O73 80.7(9) . . ?
O74 W15 O76 72.1(7) . . ?
O58 W16 O66 102.4(10) . . ?
O58 W16 O68 98.6(9) . . ?
O58 W16 O69 102.0(11) . . ?
O58 W16 O70 103.4(9) . . ?
O58 W16 O77 172.2(9) . . ?
O66 W16 O68 81.1(9) . . ?
O66 W16 O77 85.0(7) . . ?
O68 W16 O77 84.9(7) . . ?
O69 W16 O66 153.4(8) . . ?
O69 W16 O68 84.9(9) . . ?
O69 W16 O77 71.3(8) . . ?
O70 W16 O66 91.6(9) . . ?
O70 W16 O68 157.9(8) . . ?
O70 W16 O69 92.9(9) . . ?
O70 W16 O77 73.6(6) . . ?
O45 W17 O70 157.2(8) . . ?
O45 W17 O77 84.6(8) . . ?
O45 W17 O79 94.4(8) . . ?
O45 W17 O80 92.8(9) . . ?
O64 W17 O45 105.7(10) . . ?
O64 W17 O70 97.0(9) . . ?
O64 W17 O77 165.9(10) . . ?
O64 W17 O79 97.9(10) . . ?
O64 W17 O80 101.4(10) . . ?
O70 W17 O77 72.7(6) . . ?
O79 W17 O70 80.7(7) . . ?
O79 W17 O77 71.4(7) . . ?
O80 W17 O70 84.2(8) . . ?
O80 W17 O77 87.4(8) . . ?
O80 W17 O79 156.8(8) . . ?
O52 W18 O69 162.1(8) . . ?
O52 W18 O77 92.5(7) . . ?
O52 W18 O78 88.6(8) . . ?
O52 W18 O79 97.0(8) . . ?
O63 W18 O52 101.7(8) . . ?
O63 W18 O69 95.0(8) . . ?
O63 W18 O77 165.2(7) . . ?
O63 W18 O78 103.1(9) . . ?
O63 W18 O79 103.3(9) . . ?
O69 W18 O77 71.3(7) . . ?
O78 W18 O69 81.5(8) . . ?
O78 W18 O77 80.8(7) . . ?
O79 W18 O69 85.1(8) . . ?
O79 W18 O77 70.8(7) . . ?
O79 W18 O78 151.2(8) . . ?
O51 W19 O74 150.1(8) . . ?
O51 W19 O76 78.4(7) . . ?
O51 W19 O83 87.5(8) . . ?
O62 W19 O51 107.5(9) . . ?
O62 W19 O74 102.4(10) . . ?
O62 W19 O76 169.6(8) . . ?
O62 W19 O78 102.3(9) . . ?
O62 W19 O83 99.1(9) . . ?
O74 W19 O76 72.1(8) . . ?
O74 W19 O83 88.1(8) . . ?
O78 W19 O51 84.5(8) . . ?
O78 W19 O74 89.0(8) . . ?
O78 W19 O76 86.6(7) . . ?
O78 W19 O83 158.6(8) . . ?
O83 W19 O76 72.3(7) . . ?
O38 W20 K4 164.0(7) . 8_454 ?
O38 W20 O76 79.7(7) . . ?
O61 W20 K4 69.8(9) . 8_454 ?
O61 W20 O38 103.9(9) . . ?
O61 W20 O73 103.2(10) . . ?
O61 W20 O76 169.7(10) . . ?
O61 W20 O82 100.4(10) . . ?
O61 W20 O83 98.8(10) . . ?
O73 W20 K4 37.3(7) . 8_454 ?
O73 W20 O38 152.9(8) . . ?
O73 W20 O76 73.4(7) . . ?
O73 W20 O82 91.8(10) . . ?
O73 W20 O83 88.7(9) . . ?
O76 W20 K4 109.2(6) . 8_454 ?
O82 W20 K4 82.2(8) . 8_454 ?
O82 W20 O38 84.6(8) . . ?
O82 W20 O76 89.5(7) . . ?
O82 W20 O83 160.1(8) . . ?
O83 W20 K4 109.4(7) . 8_454 ?
O83 W20 O38 85.8(8) . . ?
O83 W20 O76 71.6(7) . . ?
O37 W21 K3 130.0(7) . . ?
O37 W21 O72 162.6(9) . . ?
O37 W21 O75 91.4(8) . . ?
O37 W21 O81 94.8(8) . . ?
O37 W21 O82 88.3(9) . . ?
O60 W21 K3 50.7(8) . . ?
O60 W21 O37 101.1(9) . . ?
O60 W21 O72 95.8(9) . . ?
O60 W21 O75 165.8(8) . . ?
O60 W21 O81 101.5(10) . . ?
O60 W21 O82 105.7(10) . . ?
O72 W21 K3 65.2(8) . . ?
O72 W21 O75 72.3(7) . . ?
O75 W21 K3 115.7(6) . . ?
O81 W21 K3 60.9(7) . . ?
O81 W21 O72 86.0(8) . . ?
O81 W21 O75 70.5(7) . . ?
O81 W21 O82 151.5(8) . . ?
O82 W21 K3 134.5(7) . . ?
O82 W21 O72 83.0(9) . . ?
O82 W21 O75 81.1(8) . . ?
O44 W22 O71 157.6(9) . . ?
O44 W22 O75 84.6(8) . . ?
O44 W22 O80 92.9(9) . . ?
O44 W22 O81 93.9(8) . . ?
O65 W22 O44 105.9(10) . . ?
O65 W22 O71 96.5(9) . . ?
O65 W22 O75 165.4(8) . . ?
O65 W22 O80 102.3(10) . . ?
O65 W22 O81 96.7(10) . . ?
O71 W22 O75 73.2(7) . . ?
O80 W22 O71 83.3(8) . . ?
O80 W22 O75 87.0(8) . . ?
O80 W22 O81 157.2(9) . . ?
O81 W22 O71 82.3(8) . . ?
O81 W22 O75 72.0(8) . . ?
O7 Ce1 K2 68.8(4) 6_554 11_666 ?
O36 Ce1 K2 105.6(5) . 11_666 ?
O36 Ce1 O7 138.9(6) . 6_554 ?
O36 Ce1 O46 132.9(7) . . ?
O36 Ce1 O48 64.2(6) . . ?
O42 Ce1 K2 51.2(5) . 11_666 ?
O42 Ce1 O7 69.8(6) . 6_554 ?
O42 Ce1 O36 75.6(6) . . ?
O42 Ce1 O43 75.1(7) . . ?
O42 Ce1 O44 137.9(6) . . ?
O42 Ce1 O45 144.0(7) . . ?
O42 Ce1 O46 86.9(8) . . ?
O42 Ce1 O47 127.7(8) . . ?
O42 Ce1 O48 73.3(6) . . ?
O43 Ce1 K2 122.3(6) . 11_666 ?
O43 Ce1 O7 74.8(7) . 6_554 ?
O43 Ce1 O36 75.4(8) . . ?
O43 Ce1 O44 75.6(7) . . ?
O43 Ce1 O46 141.6(8) . . ?
O43 Ce1 O48 133.4(7) . . ?
O44 Ce1 K2 160.0(5) . 11_666 ?
O44 Ce1 O7 128.9(6) . 6_554 ?
O44 Ce1 O36 68.1(6) . . ?
O44 Ce1 O46 133.8(8) . . ?
O44 Ce1 O48 107.6(6) . . ?
O45 Ce1 K2 96.9(5) . 11_666 ?
O45 Ce1 O7 118.2(6) . 6_554 ?
O45 Ce1 O36 102.8(7) . . ?
O45 Ce1 O43 140.1(7) . . ?
O45 Ce1 O44 67.3(7) . . ?
O45 Ce1 O46 67.7(7) . . ?
O45 Ce1 O47 79.5(8) . . ?
O45 Ce1 O48 74.0(6) . . ?
O46 Ce1 K2 37.2(7) . 11_666 ?
O46 Ce1 O7 67.2(7) . 6_554 ?
O47 Ce1 K2 119.5(6) . 11_666 ?
O47 Ce1 O7 61.4(7) . 6_554 ?
O47 Ce1 O36 134.3(8) . . ?
O47 Ce1 O43 75.0(8) . . ?
O47 Ce1 O44 71.3(8) . . ?
O47 Ce1 O46 90.8(9) . . ?
O47 Ce1 O48 151.2(7) . . ?
O48 Ce1 K2 54.3(4) . 11_666 ?
O48 Ce1 O7 123.0(5) . 6_554 ?
O48 Ce1 O46 68.9(7) . . ?
O31 Ce2 K2 51.9(5) 11_666 . ?
O31 Ce2 O39 70.8(6) 11_666 11_666 ?
O31 Ce2 O55 126.1(6) 11_666 . ?
O31 Ce2 O84 69.9(6) 11_666 . ?
O31 Ce2 O85 138.8(7) 11_666 . ?
O32 Ce2 K2 119.1(5) 11_666 . ?
O32 Ce2 O31 67.3(6) 11_666 11_666 ?
O32 Ce2 O39 108.6(7) 11_666 11_666 ?
O32 Ce2 O55 121.9(7) 11_666 . ?
O32 Ce2 O84 69.3(7) 11_666 . ?
O32 Ce2 O85 72.7(7) 11_666 . ?
O35 Ce2 K2 114.1(4) 11_666 . ?
O35 Ce2 O31 99.1(6) 11_666 11_666 ?
O35 Ce2 O32 70.0(6) 11_666 11_666 ?
O35 Ce2 O39 63.0(6) 11_666 11_666 ?
O35 Ce2 O55 134.7(5) 11_666 . ?
O35 Ce2 O84 139.0(7) 11_666 . ?
O35 Ce2 O85 75.5(7) 11_666 . ?
O39 Ce2 K2 52.2(4) 11_666 . ?
O39 Ce2 O55 129.4(6) 11_666 . ?
O39 Ce2 O84 137.6(6) 11_666 . ?
O50 Ce2 K2 93.5(4) 11_666 . ?
O50 Ce2 O31 140.1(6) 11_666 11_666 ?
O50 Ce2 O32 139.7(6) 11_666 11_666 ?
O50 Ce2 O35 75.5(6) 11_666 11_666 ?
O50 Ce2 O39 71.8(6) 11_666 11_666 ?
O50 Ce2 O55 71.1(5) 11_666 . ?
O50 Ce2 O84 138.0(6) 11_666 . ?
O50 Ce2 O85 79.2(7) 11_666 . ?
O55 Ce2 K2 97.7(4) . . ?
O55 Ce2 O84 67.0(6) . . ?
O56 Ce2 K2 36.6(5) . . ?
O56 Ce2 O31 80.7(6) . 11_666 ?
O56 Ce2 O32 141.1(6) . 11_666 ?
O56 Ce2 O35 139.3(6) . 11_666 ?
O56 Ce2 O39 79.1(6) . 11_666 ?
O56 Ce2 O50 79.2(6) . 11_666 ?
O56 Ce2 O55 61.2(6) . . ?
O56 Ce2 O84 79.6(6) . . ?
O56 Ce2 O85 129.8(7) . . ?
O84 Ce2 K2 90.5(5) . . ?
O85 Ce2 K2 166.3(6) . . ?
O85 Ce2 O39 133.8(6) . 11_666 ?
O85 Ce2 O55 69.0(7) . . ?
O85 Ce2 O84 87.4(7) . . ?
O19 Te1 O20 90.4(8) . . ?
O21 Te1 O19 90.0(7) . . ?
O21 Te1 O20 95.3(8) . . ?
O75 Te2 O77 97.2(8) . . ?
O76 Te2 O75 90.0(8) . . ?
O76 Te2 O77 88.9(7) . . ?
W10 K2 W10 49.28(17) 11_666 16_656 ?
O23 K2 W10 100.9(4) 11_666 16_656 ?
O23 K2 W10 82.1(4) 11_666 11_666 ?
O30 K2 W10 61.2(5) 11_666 16_656 ?
O30 K2 W10 34.3(4) 11_666 11_666 ?
O30 K2 O23 49.1(5) 11_666 11_666 ?
O30 K2 O31 59.7(6) 11_666 11_666 ?
O30 K2 O39 48.1(5) 11_666 11_666 ?
O31 K2 W10 71.9(4) 11_666 11_666 ?
O31 K2 W10 118.4(5) 11_666 16_656 ?
O31 K2 O23 48.1(5) 11_666 11_666 ?
O31 K2 O39 53.3(5) 11_666 11_666 ?
O39 K2 W10 27.3(3) 11_666 11_666 ?
O39 K2 W10 75.0(4) 11_666 16_656 ?
O39 K2 O23 83.4(5) 11_666 11_666 ?
O41 K2 W10 26.8(2) 11_666 16_656 ?
O41 K2 W10 30.6(3) 11_666 11_666 ?
O41 K2 O23 106.3(6) 11_666 11_666 ?
O41 K2 O30 57.8(6) 11_666 11_666 ?
O41 K2 O31 101.9(5) 11_666 11_666 ?
O41 K2 O39 51.2(4) 11_666 11_666 ?
O46 K2 W10 91.8(6) 16_656 16_656 ?
O46 K2 W10 113.7(7) 16_656 11_666 ?
O46 K2 O23 51.3(6) 16_656 11_666 ?
O46 K2 O30 82.8(7) 16_656 11_666 ?
O46 K2 O31 96.9(7) 16_656 11_666 ?
O46 K2 O39 129.8(8) 16_656 11_666 ?
O46 K2 O41 116.0(8) 16_656 11_666 ?
O49 K2 W10 137.9(6) 16_656 11_666 ?
O49 K2 W10 97.7(5) 16_656 16_656 ?
O49 K2 O23 136.0(7) 16_656 11_666 ?
O49 K2 O30 156.8(8) 16_656 11_666 ?
O49 K2 O31 143.1(7) 16_656 11_666 ?
O49 K2 O39 140.2(7) 16_656 11_666 ?
O49 K2 O41 108.1(7) 16_656 11_666 ?
O49 K2 O46 88.8(7) 16_656 16_656 ?
O49 K2 O87 69.9(6) 16_656 . ?
O56 K2 W10 123.0(6) . 16_656 ?
O56 K2 W10 89.3(5) . 11_666 ?
O56 K2 O23 111.0(7) . 11_666 ?
O56 K2 O30 108.4(7) . 11_666 ?
O56 K2 O31 64.1(6) . 11_666 ?
O56 K2 O39 63.8(6) . 11_666 ?
O56 K2 O41 97.4(6) . 11_666 ?
O56 K2 O46 144.9(8) . 16_656 ?
O56 K2 O49 90.8(7) . 16_656 ?
O56 K2 O87 61.7(5) . . ?
O86 K2 W10 142.7(10) . 11_666 ?
O86 K2 W10 166.3(10) . 16_656 ?
O86 K2 O23 78.3(10) . 11_666 ?
O86 K2 O30 123.8(11) . 11_666 ?
O86 K2 O31 71.4(10) . 11_666 ?
O86 K2 O39 118.2(10) . 11_666 ?
O86 K2 O41 166.5(10) . 11_666 ?
O86 K2 O46 77.0(11) . 16_656 ?
O86 K2 O49 74.6(10) . 16_656 ?
O86 K2 O56 69.1(10) . . ?
O86 K2 O87 117.3(11) . . ?
O87 K2 W10 68.9(5) . 16_656 ?
O87 K2 W10 73.3(5) . 11_666 ?
O87 K2 O23 154.1(6) . 11_666 ?
O87 K2 O30 107.4(7) . 11_666 ?
O87 K2 O31 114.4(5) . 11_666 ?
O87 K2 O39 71.1(5) . 11_666 ?
O87 K2 O41 53.9(6) . 11_666 ?
O87 K2 O46 148.1(7) . 16_656 ?
W5 K1 K3 130.7(7) . . ?
W6 K1 W5 57.8(3) . . ?
W6 K1 K3 108.4(6) . . ?
K1 K1 W5 147.6(17) 9_665 . ?
K1 K1 W6 93.0(15) 9_665 . ?
K1 K1 K3 40.5(13) 9_665 . ?
K1 K1 K3 119.3(18) 9_665 9_665 ?
K1 K1 O4 162.2(19) 9_665 . ?
K1 K1 O5 76.1(14) 9_665 9_665 ?
K1 K1 O5 67.8(14) 9_665 . ?
K1 K1 O26 122.7(18) 9_665 . ?
K1 K1 O60 69.1(15) 9_665 9_665 ?
K1 K1 O60 73.5(15) 9_665 . ?
K3 K1 W5 64.8(6) 9_665 . ?
K3 K1 W6 66.6(6) 9_665 . ?
K3 K1 K3 159.7(7) 9_665 . ?
O4 K1 W5 26.0(4) . . ?
O4 K1 W6 83.6(6) . . ?
O4 K1 K3 75.4(7) . 9_665 ?
O4 K1 K3 124.5(8) . . ?
O5 K1 W5 81.2(7) . . ?
O5 K1 W5 134.3(9) 9_665 . ?
O5 K1 W6 167.5(10) 9_665 . ?
O5 K1 W6 25.9(4) . . ?
O5 K1 K3 67.1(7) 9_665 . ?
O5 K1 K3 85.4(8) . 9_665 ?
O5 K1 K3 84.8(7) . . ?
O5 K1 K3 113.3(9) 9_665 9_665 ?
O5 K1 O4 108.6(10) 9_665 . ?
O5 K1 O4 105.9(9) . . ?
O5 K1 O5 143.9(9) 9_665 . ?
O5 K1 O26 160.4(11) 9_665 . ?
O5 K1 O26 55.3(7) . . ?
O5 K1 O60 84.8(9) 9_665 9_665 ?
O26 K1 W5 29.6(5) . . ?
O26 K1 W6 29.8(5) . . ?
O26 K1 K3 130.2(9) . . ?
O26 K1 K3 54.7(7) . 9_665 ?
O26 K1 O4 55.5(7) . . ?
O60 K1 W5 94.8(8) . . ?
O60 K1 W5 117.0(8) 9_665 . ?
O60 K1 W6 85.6(7) 9_665 . ?
O60 K1 W6 96.4(7) . . ?
O60 K1 K3 36.6(6) . . ?
O60 K1 K3 158.1(10) . 9_665 ?
O60 K1 K3 53.5(7) 9_665 9_665 ?
O60 K1 K3 107.5(8) 9_665 . ?
O60 K1 O4 127.7(9) 9_665 . ?
O60 K1 O4 89.5(9) . . ?
O60 K1 O5 83.6(9) . . ?
O60 K1 O5 82.5(9) 9_665 . ?
O60 K1 O5 86.3(8) . 9_665 ?
O60 K1 O26 103.7(9) . . ?
O60 K1 O26 96.4(9) 9_665 . ?
O60 K1 O60 142.6(10) . 9_665 ?
W8 K4 W20 135.0(8) 6_554 7_544 ?
O7 K4 W8 25.4(4) 6_554 6_554 ?
O7 K4 W20 147.3(10) 6_554 7_544 ?
O13 K4 W8 28.3(4) 6_554 6_554 ?
O13 K4 W20 111.2(9) 6_554 7_544 ?
O13 K4 O7 53.6(6) 6_554 6_554 ?
O47 K4 W8 74.8(8) . 6_554 ?
O47 K4 W20 116.8(10) . 7_544 ?
O47 K4 O7 51.1(8) . 6_554 ?
O47 K4 O13 100.0(11) . 6_554 ?
O47 K4 O73 93.2(11) . 7_544 ?
O73 K4 W8 134.8(11) 7_544 6_554 ?
O73 K4 W20 23.7(5) 7_544 7_544 ?
O73 K4 O7 132.8(13) 7_544 6_554 ?
O73 K4 O13 121.2(12) 7_544 6_554 ?
W1 K3 W5 83.1(5) 9_665 9_665 ?
W3 K3 W1 58.4(3) 9_665 9_665 ?
W3 K3 W5 53.6(3) 9_665 9_665 ?
W21 K3 W1 121.0(7) . 9_665 ?
W21 K3 W3 167.7(8) . 9_665 ?
W21 K3 W5 138.0(7) . 9_665 ?
K1 K3 W1 112.5(8) 9_665 9_665 ?
K1 K3 W3 117.5(8) 9_665 9_665 ?
K1 K3 W5 64.1(6) 9_665 9_665 ?
K1 K3 W21 74.5(6) 9_665 . ?
O10 K3 W1 27.8(5) 9_665 9_665 ?
O10 K3 W3 30.9(5) 9_665 9_665 ?
O10 K3 W5 69.0(7) 9_665 9_665 ?
O10 K3 W21 146.2(10) 9_665 . ?
O10 K3 K1 121.4(10) 9_665 9_665 ?
O10 K3 O16 54.9(7) 9_665 9_665 ?
O10 K3 O17 54.6(7) 9_665 9_665 ?
O10 K3 O26 66.2(8) 9_665 9_665 ?
O10 K3 O60 135.6(11) 9_665 . ?
O10 K3 O72 116.1(10) 9_665 . ?
O10 K3 O81 156.2(11) 9_665 . ?
O16 K3 W1 79.1(7) 9_665 9_665 ?
O16 K3 W3 28.7(5) 9_665 9_665 ?
O16 K3 W5 29.5(5) 9_665 9_665 ?
O16 K3 W21 158.8(10) 9_665 . ?
O16 K3 K1 92.2(9) 9_665 9_665 ?
O16 K3 O17 91.6(9) 9_665 9_665 ?
O16 K3 O26 53.7(8) 9_665 9_665 ?
O16 K3 O60 145.6(12) 9_665 . ?
O16 K3 O72 160.9(11) 9_665 . ?
O16 K3 O81 131.8(10) 9_665 . ?
O17 K3 W1 30.8(4) 9_665 9_665 ?
O17 K3 W3 81.5(6) 9_665 9_665 ?
O17 K3 W5 80.3(7) 9_665 9_665 ?
O17 K3 W21 103.2(8) 9_665 . ?
O17 K3 K1 84.1(8) 9_665 9_665 ?
O17 K3 O72 95.2(8) 9_665 . ?
O17 K3 O81 134.8(10) 9_665 . ?
O26 K3 W1 67.1(6) 9_665 9_665 ?
O26 K3 W3 67.3(6) 9_665 9_665 ?
O26 K3 W5 29.2(5) 9_665 9_665 ?
O26 K3 W21 124.7(9) 9_665 . ?
O26 K3 K1 55.5(7) 9_665 9_665 ?
O26 K3 O17 53.8(7) 9_665 9_665 ?
O26 K3 O72 142.4(10) 9_665 . ?
O26 K3 O81 137.5(10) 9_665 . ?
O60 K3 W1 108.2(8) . 9_665 ?
O60 K3 W3 162.1(9) . 9_665 ?
O60 K3 W5 116.4(9) . 9_665 ?
O60 K3 W21 28.1(5) . . ?
O60 K3 K1 53.6(8) . 9_665 ?
O60 K3 O17 82.0(8) . 9_665 ?
O60 K3 O26 97.2(9) . 9_665 ?
O60 K3 O72 53.4(7) . . ?
O60 K3 O81 55.6(7) . . ?
O72 K3 W1 97.8(7) . 9_665 ?
O72 K3 W3 135.3(8) . 9_665 ?
O72 K3 W5 169.6(9) . 9_665 ?
O72 K3 W21 33.8(4) . . ?
O72 K3 K1 106.2(8) . 9_665 ?
O81 K3 W1 146.7(9) . 9_665 ?
O81 K3 W3 142.2(9) . 9_665 ?
O81 K3 W5 129.6(8) . 9_665 ?
O81 K3 W21 31.7(5) . . ?
O81 K3 K1 82.4(7) . 9_665 ?
O81 K3 O72 48.8(6) . . ?
W5 O4 K1 98.8(10) . . ?
W6 O5 K1 104.2(10) . . ?
W6 O5 K1 138.8(12) . 9_665 ?
K1 O5 K1 36.1(9) 9_665 . ?
W8 O7 Ce1 145.2(10) . 6_554 ?
W8 O7 K4 99.2(9) . 6_554 ?
Ce1 O7 K4 109.3(7) 6_554 6_554 ?
W1 O10 W3 147.4(12) . . ?
W1 O10 K3 109.1(10) . 9_665 ?
W3 O10 K3 102.1(10) . 9_665 ?
W1 O11 W2 151.4(11) . . ?
W2 O12 W3 160.6(12) . . ?
W2 O13 W8 123.1(9) . . ?
W2 O13 K4 128.1(10) . 6_554 ?
W8 O13 K4 108.4(9) . 6_554 ?
W2 O14 W9 121.1(10) . . ?
W3 O15 W4 125.8(11) . . ?
W3 O16 W5 126.7(10) . . ?
W3 O16 K3 104.0(10) . 9_665 ?
W5 O16 K3 106.8(10) . 9_665 ?
W1 O17 K3 96.3(9) . 9_665 ?
W6 O17 W1 120.5(10) . . ?
W6 O17 K3 100.7(9) . 9_665 ?
W7 O18 W1 121.8(11) . . ?
W1 O19 W6 93.5(6) . . ?
W1 O19 W7 93.4(5) . . ?
W7 O19 W6 93.5(6) . . ?
Te1 O19 W1 142.1(8) . . ?
Te1 O19 W6 112.6(7) . . ?
Te1 O19 W7 110.8(7) . . ?
W4 O20 W3 92.4(7) . . ?
W4 O20 W5 92.9(7) . . ?
W5 O20 W3 90.1(7) . . ?
Te1 O20 W3 134.3(10) . . ?
Te1 O20 W4 116.1(10) . . ?
Te1 O20 W5 120.9(9) . . ?
W8 O21 W2 90.5(6) . . ?
W9 O21 W2 92.4(6) . . ?
W9 O21 W8 92.4(6) . . ?
Te1 O21 W2 137.8(9) . . ?
Te1 O21 W8 119.0(8) . . ?
Te1 O21 W9 113.9(8) . . ?
W8 O23 W9 122.5(9) . . ?
W8 O23 K2 93.5(6) . 16_656 ?
W9 O23 K2 99.2(7) . 16_656 ?
W4 O24 W9 145.2(9) . . ?
W5 O25 W4 122.3(9) . . ?
W5 O26 K1 102.4(9) . . ?
W5 O26 K3 104.3(10) . 9_665 ?
W6 O26 W5 146.6(12) . . ?
W6 O26 K1 98.9(10) . . ?
W6 O26 K3 107.1(10) . 9_665 ?
K3 O26 K1 69.8(8) 9_665 . ?
W7 O27 W6 119.7(9) . . ?
W7 O28 W8 147.0(11) . . ?
W7 O29 W10 147.6(10) . . ?
W8 O30 W10 150.9(11) . . ?
W8 O30 K2 113.6(8) . 16_656 ?
W10 O30 K2 94.9(7) . 16_656 ?
W9 O31 Ce2 157.4(10) . 16_656 ?
W9 O31 K2 108.5(8) . 16_656 ?
Ce2 O31 K2 91.1(6) 16_656 16_656 ?
W4 O32 Ce2 160.1(10) . 16_656 ?
W5 O33 W11 150.8(11) . . ?
W6 O34 W11 149.2(9) . . ?
W11 O35 Ce2 168.4(9) . 16_656 ?
W11 O36 Ce1 171.9(11) . . ?
W21 O37 W11 150.7(11) . . ?
W11 O38 W20 151.8(11) . . ?
W10 O39 Ce2 175.2(11) . 16_656 ?
W10 O39 K2 91.0(7) . 16_656 ?
Ce2 O39 K2 89.6(5) 16_656 16_656 ?
W10 O40 W10 99.7(10) 6_554 . ?
W10 O41 W10 113.8(12) 6_554 . ?
W10 O41 K2 100.2(3) 6_554 11_666 ?
W10 O41 K2 100.1(3) . 16_656 ?
W10 O41 K2 111.0(2) 6_554 16_656 ?
W10 O41 K2 111.0(2) . 11_666 ?
K2 O41 K2 121.4(10) 11_666 16_656 ?
W10 O42 Ce1 162.7(10) . . ?
W22 O44 Ce1 159.0(11) . . ?
W17 O45 Ce1 160.4(11) . . ?
Ce1 O46 K2 108.4(10) . 11_666 ?
Ce1 O47 K4 137.9(12) . . ?
W12 O48 Ce1 177.8(10) . . ?
W12 O49 W13 114.6(8) . . ?
W12 O49 K2 116.3(8) . 11_666 ?
W13 O49 K2 128.7(8) . 11_666 ?
W12 O50 Ce2 170.8(9) . 16_656 ?
W19 O51 W12 147.7(10) . . ?
W18 O52 W12 152.6(10) . . ?
W13 O53 W12 100.1(7) . . ?
W13 O54 W13 176.5(10) . 11_666 ?
W13 O55 Ce2 99.9(8) . . ?
W13 O56 Ce2 105.7(8) . . ?
W13 O56 K2 143.9(9) . . ?
Ce2 O56 K2 110.3(8) . . ?
W21 O60 K1 133.8(12) . 9_665 ?
W21 O60 K1 135.6(11) . . ?
W21 O60 K3 101.2(10) . . ?
K1 O60 K1 37.4(10) . 9_665 ?
K1 O60 K3 107.9(11) . . ?
K3 O60 K1 72.8(9) . 9_665 ?
W14 O66 W16 160.8(12) . . ?
W15 O67 W14 149.6(12) . . ?
W15 O68 W16 148.5(12) . . ?
W16 O69 W18 125.4(10) . . ?
W16 O70 W17 122.6(9) . . ?
W14 O71 W22 121.7(9) . . ?
W14 O72 W21 124.0(10) . . ?
W14 O72 K3 124.5(10) . . ?
W21 O72 K3 81.1(8) . . ?
W15 O73 K4 116.5(10) . 8_454 ?
W20 O73 W15 120.7(9) . . ?
W20 O73 K4 119.0(11) . 8_454 ?
W19 O74 W15 121.4(10) . . ?
W21 O75 W14 89.8(5) . . ?
W22 O75 W14 92.2(6) . . ?
W22 O75 W21 93.2(7) . . ?
Te2 O75 W14 134.6(10) . . ?
Te2 O75 W21 122.2(9) . . ?
Te2 O75 W22 114.7(8) . . ?
W15 O76 W19 94.1(6) . . ?
W15 O76 W20 93.1(6) . . ?
W19 O76 W20 93.8(6) . . ?
Te2 O76 W15 142.7(8) . . ?
Te2 O76 W19 111.4(8) . . ?
Te2 O76 W20 111.2(8) . . ?
W17 O77 W16 91.2(5) . . ?
W17 O77 W18 94.1(6) . . ?
W18 O77 W16 91.3(6) . . ?
Te2 O77 W16 135.3(8) . . ?
Te2 O77 W17 113.4(9) . . ?
Te2 O77 W18 121.4(8) . . ?
W19 O78 W18 145.8(11) . . ?
W18 O79 W17 123.2(9) . . ?
W22 O80 W17 143.4(11) . . ?
W21 O81 W22 124.0(10) . . ?
W21 O81 K3 87.5(8) . . ?
W22 O81 K3 131.8(10) . . ?
W20 O82 W21 146.8(12) . . ?
W20 O83 W19 121.8(9) . . ?
K2 O87 K2 130.7(10) . 6_554 ?

loop_
_geom_bond_atom_site_label_1
_geom_bond_atom_site_label_2
_geom_bond_distance
_geom_bond_site_symmetry_2
_geom_bond_publ_flag
W1 K3 3.87(2) 9_665 ?
W1 O1 1.75(2) . ?
W1 O10 1.91(2) . ?
W1 O11 1.83(2) . ?
W1 O17 1.993(18) . ?
W1 O18 1.99(2) . ?
W1 O19 2.322(16) . ?
W2 O2 1.702(19) . ?
W2 O11 2.00(2) . ?
W2 O12 1.887(17) . ?
W2 O13 1.910(18) . ?
W2 O14 1.86(2) . ?
W2 O21 2.427(17) . ?
W3 K3 3.75(2) 9_665 ?
W3 O3 1.71(2) . ?
W3 O10 1.97(2) . ?
W3 O12 1.949(18) . ?
W3 O15 1.83(2) . ?
W3 O16 1.85(2) . ?
W3 O20 2.46(2) . ?
W4 O9 1.74(2) . ?
W4 O15 2.036(19) . ?
W4 O20 2.31(2) . ?
W4 O24 1.915(18) . ?
W4 O25 1.996(17) . ?
W4 O32 1.752(19) . ?
W5 K1 3.91(2) . ?
W5 K3 3.93(3) 9_665 ?
W5 O4 1.74(2) . ?
W5 O16 2.03(2) . ?
W5 O20 2.435(18) . ?
W5 O25 1.93(2) . ?
W5 O26 1.98(2) . ?
W5 O33 1.81(2) . ?
W6 K1 3.77(2) . ?
W6 K3 3.94(2) 9_665 ?
W6 O5 1.69(2) . ?
W6 O17 1.91(2) . ?
W6 O19 2.335(16) . ?
W6 O26 1.89(2) . ?
W6 O27 1.999(18) . ?
W6 O34 1.932(17) . ?
W7 O6 1.74(2) . ?
W7 O18 1.88(2) . ?
W7 O19 2.332(16) . ?
W7 O27 1.932(18) . ?
W7 O28 1.923(18) . ?
W7 O29 1.944(16) . ?
W8 K2 4.022(13) 16_656 ?
W8 K4 3.98(3) 6_554 ?
W8 O7 1.732(17) . ?
W8 O13 1.992(18) . ?
W8 O21 2.404(18) . ?
W8 O23 1.912(19) . ?
W8 O28 1.950(19) . ?
W8 O30 1.811(19) . ?
W9 O8 1.742(19) . ?
W9 O14 2.09(2) . ?
W9 O21 2.332(18) . ?
W9 O23 1.99(2) . ?
W9 O24 1.943(17) . ?
W9 O31 1.770(19) . ?
W10 K2 3.779(12) 16_656 ?
W10 O29 1.959(17) . ?
W10 O30 2.135(19) . ?
W10 O39 1.735(19) . ?
W10 O40 2.140(16) . ?
W10 O41 1.951(13) . ?
W10 O42 1.735(18) . ?
W11 O33 2.15(2) . ?
W11 O34 1.963(17) . ?
W11 O35 1.745(19) . ?
W11 O36 1.729(18) . ?
W11 O37 2.09(2) . ?
W11 O38 1.886(19) . ?
W12 K2 3.975(13) 11_666 ?
W12 O48 1.77(2) . ?
W12 O49 1.954(16) . ?
W12 O50 1.748(16) . ?
W12 O51 1.978(16) . ?
W12 O52 2.188(18) . ?
W12 O53 2.190(19) . ?
W13 O49 2.003(17) . ?
W13 O53 2.156(18) . ?
W13 O54 1.779(16) . ?
W13 O54 2.168(16) 16_656 ?
W13 O55 1.776(18) . ?
W13 O56 1.80(2) . ?
W14 O59 1.763(19) . ?
W14 O66 1.909(19) . ?
W14 O67 2.01(3) . ?
W14 O71 1.86(2) . ?
W14 O72 1.89(2) . ?
W14 O75 2.474(17) . ?
W15 O57 1.77(2) . ?
W15 O67 1.82(3) . ?
W15 O68 1.84(2) . ?
W15 O73 2.011(18) . ?
W15 O74 1.95(2) . ?
W15 O76 2.316(17) . ?
W16 O58 1.70(2) . ?
W16 O66 1.921(19) . ?
W16 O68 2.02(2) . ?
W16 O69 1.87(2) . ?
W16 O70 1.826(18) . ?
W16 O77 2.461(17) . ?
W17 O45 1.755(19) . ?
W17 O64 1.72(2) . ?
W17 O70 2.075(18) . ?
W17 O77 2.328(16) . ?
W17 O79 1.962(19) . ?
W17 O80 1.94(2) . ?
W18 O52 1.800(18) . ?
W18 O63 1.74(2) . ?
W18 O69 2.01(2) . ?
W18 O77 2.367(19) . ?
W18 O78 1.95(2) . ?
W18 O79 1.944(19) . ?
W19 O51 1.924(17) . ?
W19 O62 1.72(2) . ?
W19 O74 1.94(2) . ?
W19 O76 2.325(17) . ?
W19 O78 1.92(2) . ?
W19 O83 1.956(19) . ?
W20 K4 4.11(3) 8_454 ?
W20 O38 1.978(17) . ?
W20 O61 1.73(2) . ?
W20 O73 1.890(19) . ?
W20 O76 2.357(16) . ?
W20 O82 1.90(2) . ?
W20 O83 1.96(2) . ?
W21 K3 3.61(2) . ?
W21 O37 1.82(2) . ?
W21 O60 1.73(2) . ?
W21 O72 2.03(2) . ?
W21 O75 2.434(19) . ?
W21 O81 1.90(2) . ?
W21 O82 1.97(2) . ?
W22 O44 1.758(19) . ?
W22 O65 1.70(2) . ?
W22 O71 2.08(2) . ?
W22 O75 2.30(2) . ?
W22 O80 1.93(2) . ?
W22 O81 1.997(19) . ?
Ce1 K2 4.385(12) 11_666 ?
Ce1 O7 2.727(19) 6_554 ?
Ce1 O36 2.552(17) . ?
Ce1 O42 2.424(17) . ?
Ce1 O43 2.54(2) . ?
Ce1 O44 2.540(19) . ?
Ce1 O45 2.501(19) . ?
Ce1 O46 2.61(2) . ?
Ce1 O47 2.51(3) . ?
Ce1 O48 2.55(2) . ?
Ce2 K2 4.214(12) . ?
Ce2 O31 2.538(18) 11_666 ?
Ce2 O32 2.512(18) 11_666 ?
Ce2 O35 2.489(19) 11_666 ?
Ce2 O39 2.606(18) 11_666 ?
Ce2 O50 2.468(16) 11_666 ?
Ce2 O55 2.628(18) . ?
Ce2 O56 2.451(18) . ?
Ce2 O84 2.64(2) . ?
Ce2 O85 2.60(2) . ?
Te1 O19 1.899(16) . ?
Te1 O20 1.91(2) . ?
Te1 O21 1.883(17) . ?
Te2 O75 1.908(17) . ?
Te2 O76 1.891(17) . ?
Te2 O77 1.919(17) . ?
K2 O23 3.42(2) 11_666 ?
K2 O30 2.94(2) 11_666 ?
K2 O31 3.32(2) 11_666 ?
K2 O39 3.33(2) 11_666 ?
K2 O41 2.910(18) 11_666 ?
K2 O46 2.80(3) 16_656 ?
K2 O49 2.70(2) 16_656 ?
K2 O56 2.68(2) . ?
K2 O86 2.66(5) . ?
K2 O87 2.792(17) . ?
K1 K1 1.81(5) 9_665 ?
K1 K3 4.55(3) . ?
K1 K3 3.39(3) 9_665 ?
K1 O4 3.25(3) . ?
K1 O5 2.84(3) 9_665 ?
K1 O5 2.97(3) . ?
K1 O26 2.97(3) . ?
K1 O60 2.78(3) . ?
K1 O60 2.85(4) 9_665 ?
K4 O7 3.32(3) 6_554 ?
K4 O13 2.87(3) 6_554 ?
K4 O47 2.79(4) . ?
K4 O73 2.84(3) 7_544 ?
K3 O10 2.80(3) 9_665 ?
K3 O16 2.84(3) 9_665 ?
K3 O17 3.11(3) 9_665 ?
K3 O26 2.94(3) 9_665 ?
K3 O60 2.85(3) . ?
K3 O72 3.32(3) . ?
K3 O81 3.16(3) . ?

loop_
_geom_torsion_atom_site_label_1
_geom_torsion_atom_site_label_2
_geom_torsion_atom_site_label_3
_geom_torsion_atom_site_label_4
_geom_torsion
_geom_torsion_site_symmetry_1
_geom_torsion_site_symmetry_2
_geom_torsion_site_symmetry_3
_geom_torsion_site_symmetry_4
_geom_torsion_publ_flag
K2 W8 O7 Ce1 4.9(16) 16_656 . . 6_554 ?
K2 W8 O7 K4 149.9(8) 16_656 . . 6_554 ?
K2 W8 O30 W10 168(3) 16_656 . . . ?
K2 W10 O42 Ce1 -120(4) 16_656 . . . ?
K1 W5 O33 W11 -75(2) . . . . ?
K1 W6 O5 K1 -12.5(16) . . . 9_665 ?
K1 W6 O26 W5 -129(2) . . . . ?
K1 W6 O26 K3 71.5(9) . . . 9_665 ?
K4 W8 O7 Ce1 -145(2) 6_554 . . 6_554 ?
K4 W8 O30 W10 84(3) 6_554 . . . ?
K4 W8 O30 K2 -84(2) 6_554 . . 16_656 ?
K4 W20 O73 W15 -157(2) 8_454 . . . ?
K3 W1 O11 W2 -36(3) 9_665 . . . ?
K3 W3 O15 W4 -77.1(15) 9_665 . . . ?
K3 W3 O16 W5 -123.9(17) 9_665 . . . ?
K3 W5 O4 K1 -48.0(7) 9_665 . . . ?
K3 W5 O33 W11 -40(3) 9_665 . . . ?
K3 W6 O5 K1 22.3(19) 9_665 . . 9_665 ?
K3 W6 O5 K1 34.8(9) 9_665 . . . ?
K3 W6 O26 W5 159(2) 9_665 . . . ?
K3 W6 O26 K1 -71.5(9) 9_665 . . . ?
K3 W21 O37 W11 178.7(19) . . . . ?
K3 W21 O60 K1 130(2) . . . . ?
K3 W21 O60 K1 76.9(16) . . . 9_665 ?
K3 W21 O81 W22 140.8(14) . . . . ?
O1 W1 O11 W2 -131(2) . . . . ?
O2 W2 O12 W3 -134(4) . . . . ?
O2 W2 O14 W9 173.0(13) . . . . ?
O3 W3 O15 W4 -172.5(12) . . . . ?
O3 W3 O16 W5 168.2(15) . . . . ?
O3 W3 O16 K3 -68.0(12) . . . 9_665 ?
O4 W5 O33 W11 -130(2) . . . . ?
O5 W6 O26 W5 -119(2) . . . . ?
O5 W6 O26 K1 9.9(11) . . . . ?
O5 W6 O26 K3 81.4(11) . . . 9_665 ?
O6 W7 O18 W1 -176.8(11) . . . . ?
O7 W8 O30 W10 101(2) . . . . ?
O7 W8 O30 K2 -66.6(11) . . . 16_656 ?
O8 W9 O31 Ce2 -78(3) . . . 16_656 ?
O8 W9 O31 K2 71.1(10) . . . 16_656 ?
O9 W4 O32 Ce2 91(4) . . . 16_656 ?
O10 W1 O11 W2 -28(2) . . . . ?
O10 W3 O15 W4 13(3) . . . . ?
O10 W3 O16 W5 -93.5(14) . . . . ?
O10 W3 O16 K3 30.3(10) . . . 9_665 ?
O11 W2 O12 W3 -34(4) . . . . ?
O11 W2 O14 W9 -16(3) . . . . ?
O12 W2 O14 W9 -84.3(12) . . . . ?
O12 W3 O15 W4 85.3(12) . . . . ?
O12 W3 O16 W5 -32(3) . . . . ?
O12 W3 O16 K3 92(2) . . . 9_665 ?
O13 W2 O12 W3 25(5) . . . . ?
O13 W2 O14 W9 70.8(13) . . . . ?
O13 W8 O7 Ce1 -138.5(17) . . . 6_554 ?
O13 W8 O7 K4 6.5(10) . . . 6_554 ?
O13 W8 O30 W10 -75(3) . . . . ?
O13 W8 O30 K2 117(2) . . . 16_656 ?
O14 W2 O12 W3 125(4) . . . . ?
O14 W9 O31 Ce2 106(3) . . . 16_656 ?
O14 W9 O31 K2 -106(2) . . . 16_656 ?
O15 W3 O16 W5 63.1(14) . . . . ?
O15 W3 O16 K3 -173.1(10) . . . 9_665 ?
O15 W4 O32 Ce2 -93(4) . . . 16_656 ?
O16 W3 O15 W4 -69.4(12) . . . . ?
O16 W5 O4 K1 -89.0(9) . . . . ?
O16 W5 O33 W11 32(4) . . . . ?
O17 W1 O11 W2 58(4) . . . . ?
O17 W6 O5 K1 72(2) . . . 9_665 ?
O17 W6 O5 K1 84.6(11) . . . . ?
O17 W6 O26 W5 137(2) . . . . ?
O17 W6 O26 K1 -93.9(9) . . . . ?
O17 W6 O26 K3 -22.4(9) . . . 9_665 ?
O18 W1 O11 W2 128(2) . . . . ?
O19 W1 O11 W2 57(2) . . . . ?
O19 W6 O5 K1 140(4) . . . 9_665 ?
O19 W6 O5 K1 153(4) . . . . ?
O19 W6 O26 W5 64(2) . . . . ?
O19 W6 O26 K1 -167.2(8) . . . . ?
O19 W6 O26 K3 -95.7(8) . . . 9_665 ?
O19 W7 O18 W1 -4.7(10) . . . . ?
O19 Te1 O21 W2 -45.1(14) . . . . ?
O19 Te1 O21 W8 83.6(9) . . . . ?
O19 Te1 O21 W9 -169.0(9) . . . . ?
O20 W3 O15 W4 1.3(10) . . . . ?
O20 W3 O16 W5 -6.1(12) . . . . ?
O20 W3 O16 K3 117.8(10) . . . 9_665 ?
O20 W4 O32 Ce2 -99(4) . . . 16_656 ?
O20 W5 O4 K1 -115(4) . . . . ?
O20 W5 O33 W11 55(2) . . . . ?
O20 Te1 O19 W1 -50.9(13) . . . . ?
O20 Te1 O19 W6 79.3(9) . . . . ?
O20 Te1 O19 W7 -177.4(8) . . . . ?
O20 Te1 O21 W2 45.2(15) . . . . ?
O20 Te1 O21 W8 173.9(10) . . . . ?
O20 Te1 O21 W9 -78.7(10) . . . . ?
O21 W2 O12 W3 51(4) . . . . ?
O21 W2 O14 W9 -1.0(10) . . . . ?
O21 W8 O7 Ce1 -99(4) . . . 6_554 ?
O21 W8 O7 K4 46(4) . . . 6_554 ?
O21 W8 O30 W10 -86(2) . . . . ?
O21 W8 O30 K2 105.9(9) . . . 16_656 ?
O21 W9 O31 Ce2 110(3) . . . 16_656 ?
O21 W9 O31 K2 -101.5(8) . . . 16_656 ?
O21 Te1 O19 W1 44.3(13) . . . . ?
O21 Te1 O19 W6 174.6(8) . . . . ?
O21 Te1 O19 W7 -82.1(8) . . . . ?
O23 W8 O7 Ce1 -51.5(18) . . . 6_554 ?
O23 W8 O7 K4 93.5(9) . . . 6_554 ?
O23 W8 O30 W10 -158(2) . . . . ?
O23 W8 O30 K2 34.2(9) . . . 16_656 ?
O23 W9 O31 Ce2 -179(3) . . . 16_656 ?
O23 W9 O31 K2 -29.9(9) . . . 16_656 ?
O24 W4 O32 Ce2 -13(4) . . . 16_656 ?
O24 W9 O31 Ce2 25(3) . . . 16_656 ?
O24 W9 O31 K2 173.4(8) . . . 16_656 ?
O25 W4 O32 Ce2 -171(4) . . . 16_656 ?
O25 W5 O4 K1 -176.0(8) . . . . ?
O25 W5 O33 W11 126(2) . . . . ?
O26 W5 O4 K1 -6.4(10) . . . . ?
O26 W5 O33 W11 -27(2) . . . . ?
O26 W6 O5 K1 -23(2) . . . 9_665 ?
O26 W6 O5 K1 -10.1(12) . . . . ?
O27 W6 O5 K1 174.1(9) . . . . ?
O27 W6 O5 K1 161.6(18) . . . 9_665 ?
O27 W6 O26 W5 48(4) . . . . ?
O27 W6 O26 K1 177(2) . . . . ?
O27 W6 O26 K3 -112(3) . . . 9_665 ?
O27 W7 O18 W1 -78.4(12) . . . . ?
O28 W7 O18 W1 83.0(12) . . . . ?
O28 W8 O7 Ce1 136.3(17) . . . 6_554 ?
O28 W8 O7 K4 -78.7(10) . . . 6_554 ?
O28 W8 O30 W10 -4(2) . . . . ?
O28 W8 O30 K2 -172.1(9) . . . 16_656 ?
O29 W7 O18 W1 5(2) . . . . ?
O29 W10 O39 K2 124.4(7) . . . 16_656 ?
O29 W10 O42 Ce1 47(4) . . . . ?
O30 W8 O7 Ce1 43.0(19) . . . 6_554 ?
O30 W8 O7 K4 -172.0(9) . . . 6_554 ?
O30 W10 O39 K2 49.0(6) . . . 16_656 ?
O33 W5 O4 K1 84.6(9) . . . . ?
O33 W11 O35 Ce2 -111(5) . . . 16_656 ?
O33 W11 O38 W20 -32(2) . . . . ?
O34 W6 O5 K1 -97.8(10) . . . . ?
O34 W6 O5 K1 -110.4(18) . . . 9_665 ?
O34 W6 O26 W5 -12.7(19) . . . . ?
O34 W6 O26 K1 116.5(9) . . . . ?
O34 W6 O26 K3 -172.0(9) . . . 9_665 ?
O34 W11 O35 Ce2 171(5) . . . 16_656 ?
O34 W11 O38 W20 4(4) . . . . ?
O35 W11 O38 W20 -118(2) . . . . ?
O36 W11 O35 Ce2 75(5) . . . 16_656 ?
O36 W11 O38 W20 140(2) . . . . ?
O37 W11 O35 Ce2 -82(7) . . . 16_656 ?
O37 W11 O38 W20 52(2) . . . . ?
O37 W21 O60 K1 -3(2) . . . . ?
O37 W21 O60 K1 -56.3(16) . . . 9_665 ?
O37 W21 O60 K3 -133.3(10) . . . . ?
O37 W21 O81 W22 -85.4(12) . . . . ?
O37 W21 O81 K3 133.7(8) . . . . ?
O38 W11 O35 Ce2 -25(5) . . . 16_656 ?
O38 W20 O73 W15 -1(3) . . . . ?
O38 W20 O73 K4 156.4(15) . . . 8_454 ?
O39 W10 O42 Ce1 -57(4) . . . . ?
O40 W10 O39 K2 14(2) . . . 16_656 ?
O40 W10 O42 Ce1 132(4) . . . . ?
O41 W10 O39 K2 -37.8(5) . . . 16_656 ?
O41 W10 O42 Ce1 -154(4) . . . . ?
O42 W10 O39 K2 -135.9(7) . . . 16_656 ?
O49 W13 O55 Ce2 166.6(6) . . . . ?
O49 W13 O56 Ce2 -115(2) . . . . ?
O49 W13 O56 K2 64(3) . . . . ?
O53 W13 O55 Ce2 94.0(7) . . . . ?
O53 W13 O56 Ce2 -98.2(7) . . . . ?
O53 W13 O56 K2 80.1(15) . . . . ?
O54 W13 O55 Ce2 -99.1(7) . . . . ?
O54 W13 O56 Ce2 97.0(8) . . . . ?
O54 W13 O56 Ce2 -177.1(7) 16_656 . . . ?
O54 W13 O56 K2 -84.7(15) . . . . ?
O54 W13 O56 K2 1.2(14) 16_656 . . . ?
O55 W13 O56 Ce2 -5.6(8) . . . . ?
O55 W13 O56 K2 172.6(15) . . . . ?
O56 W13 O55 Ce2 5.1(7) . . . . ?
O57 W15 O67 W14 125(2) . . . . ?
O57 W15 O68 W16 -135(2) . . . . ?
O58 W16 O69 W18 -168.1(13) . . . . ?
O58 W16 O70 W17 173.3(12) . . . . ?
O59 W14 O71 W22 -172.7(12) . . . . ?
O59 W14 O72 W21 168.1(14) . . . . ?
O59 W14 O72 K3 64.4(13) . . . . ?
O60 W21 O37 W11 -134(2) . . . . ?
O60 W21 O81 W22 172.2(11) . . . . ?
O60 W21 O81 K3 31.4(9) . . . . ?
O61 W20 O73 W15 176.1(14) . . . . ?
O61 W20 O73 K4 -26.5(16) . . . 8_454 ?
O63 W18 O52 W12 124(2) . . . . ?
O64 W17 O45 Ce1 -89(3) . . . . ?
O65 W22 O44 Ce1 92(3) . . . . ?
O66 W14 O71 W22 84.7(12) . . . . ?
O66 W14 O72 W21 -27(3) . . . . ?
O66 W14 O72 K3 -131(2) . . . . ?
O66 W16 O69 W18 36(3) . . . . ?
O66 W16 O70 W17 -83.5(11) . . . . ?
O67 W14 O71 W22 13(3) . . . . ?
O67 W14 O72 W21 -88.5(14) . . . . ?
O67 W14 O72 K3 167.8(11) . . . . ?
O67 W15 O68 W16 -29(2) . . . . ?
O68 W15 O67 W14 23(2) . . . . ?
O68 W16 O69 W18 94.2(13) . . . . ?
O68 W16 O70 W17 -13(3) . . . . ?
O69 W16 O70 W17 70.3(11) . . . . ?
O69 W18 O52 W12 -35(4) . . . . ?
O70 W16 O69 W18 -63.7(13) . . . . ?
O70 W17 O45 Ce1 95(4) . . . . ?
O71 W14 O72 W21 67.2(14) . . . . ?
O71 W14 O72 K3 -36.5(11) . . . . ?
O71 W22 O44 Ce1 -91(4) . . . . ?
O72 W14 O71 W22 -72.2(12) . . . . ?
O72 W21 O37 W11 32(5) . . . . ?
O72 W21 O60 K1 128.0(15) . . . 9_665 ?
O72 W21 O60 K1 -178.5(18) . . . . ?
O72 W21 O60 K3 51.0(11) . . . . ?
O72 W21 O81 W22 77.1(12) . . . . ?
O72 W21 O81 K3 -63.7(8) . . . . ?
O73 W15 O67 W14 -137(2) . . . . ?
O73 W15 O68 W16 58(4) . . . . ?
O74 W15 O67 W14 -74(3) . . . . ?
O74 W15 O68 W16 127(2) . . . . ?
O75 W14 O71 W22 0.3(10) . . . . ?
O75 W14 O72 W21 -4.5(12) . . . . ?
O75 W14 O72 K3 -108.2(11) . . . . ?
O75 W21 O37 W11 53(2) . . . . ?
O75 W21 O60 K1 95(4) . . . 9_665 ?
O75 W21 O60 K1 149(3) . . . . ?
O75 W21 O60 K3 18(4) . . . . ?
O75 W21 O81 W22 4.4(9) . . . . ?
O75 W21 O81 K3 -136.4(8) . . . . ?
O75 W22 O44 Ce1 -98(3) . . . . ?
O75 Te2 O76 W15 -48.5(15) . . . . ?
O75 Te2 O76 W19 -178.2(8) . . . . ?
O75 Te2 O76 W20 78.7(9) . . . . ?
O76 W15 O67 W14 -64(2) . . . . ?
O76 W15 O68 W16 55(2) . . . . ?
O76 W20 O73 W15 6.2(11) . . . . ?
O76 W20 O73 K4 163.6(14) . . . 8_454 ?
O77 W16 O69 W18 7.9(10) . . . . ?
O77 W16 O70 W17 0.8(9) . . . . ?
O77 W17 O45 Ce1 101(3) . . . . ?
O77 W18 O52 W12 -60(2) . . . . ?
O77 Te2 O76 W15 48.8(15) . . . . ?
O77 Te2 O76 W19 -80.9(8) . . . . ?
O77 Te2 O76 W20 175.9(9) . . . . ?
O78 W18 O52 W12 21(2) . . . . ?
O79 W17 O45 Ce1 171(3) . . . . ?
O79 W18 O52 W12 -131(2) . . . . ?
O80 W17 O45 Ce1 13(3) . . . . ?
O80 W22 O44 Ce1 -12(3) . . . . ?
O81 W21 O37 W11 123(2) . . . . ?
O81 W21 O60 K1 94.5(18) . . . . ?
O81 W21 O60 K1 40.9(16) . . . 9_665 ?
O81 W21 O60 K3 -36.0(11) . . . . ?
O81 W22 O44 Ce1 -170(3) . . . . ?
O82 W20 O73 W15 -82.8(14) . . . . ?
O82 W20 O73 K4 74.6(13) . . . 8_454 ?
O82 W21 O37 W11 -28(2) . . . . ?
O82 W21 O60 K1 -147.7(14) . . . 9_665 ?
O82 W21 O60 K1 -94.1(19) . . . . ?
O82 W21 O60 K3 135.4(10) . . . . ?
O82 W21 O81 W22 10(2) . . . . ?
O82 W21 O81 K3 -131.0(16) . . . . ?
O83 W20 O73 W15 77.3(13) . . . . ?
O83 W20 O73 K4 -125.3(13) . . . 8_454 ?
